data_1572504
loop_
_publ_author_name
'Liu, Zheng'
'Fang, Jun-Jie'
'Wang, Zhi-Yi'
'Xie, Yun-Peng'
'Lu, Xing'

_publ_section_title
;
 Structural diversity of copper(i) alkynyl cluster-based coordination
 polymers utilizing bifunctional pyridine carboxylic acid ligands
;
_journal_issue 38
_journal_name_full Nanoscale
_journal_page_first 17817
_journal_page_last 17824
_journal_paper_doi 10.1039/D4NR02543A
_journal_volume 16
_journal_year 2024
_chemical_formula_moiety 'C76 H84 Cu14 F12 N2 O12'
_chemical_formula_sum 'C76 H84 Cu14 F12 N2 O12'
_chemical_formula_weight 2335.01
_space_group_crystal_system orthorhombic
_space_group_IT_number 29
_space_group_name_Hall 'P 2c -2ac'
_space_group_name_H-M_alt 'P c a 21'
_atom_sites_solution_hydrogens mixed
_audit_creation_date 2024-06-12
_audit_creation_method
;
Olex2 1.5
(compiled 2024.02.16 svn.r378c4104 for OlexSys, GUI svn.r6928)
;
_audit_update_record
;
2024-06-12 deposited with the CCDC.	2024-09-03 downloaded from the CCDC.
;
_cell_angle_alpha 90
_cell_angle_beta 90
_cell_angle_gamma 90
_cell_formula_units_Z 4
_cell_length_a 13.0606(8)
_cell_length_b 23.9965(14)
_cell_length_c 28.2045(16)
_cell_measurement_reflns_used 9880
_cell_measurement_temperature 273.15
_cell_measurement_theta_max 24.49
_cell_measurement_theta_min 2.22
_cell_volume 8839.5(9)
_computing_cell_refinement 'SAINT V8.40B (?, 2016)'
_computing_data_reduction 'SAINT V8.40B (?, 2016)'
_computing_molecular_graphics 'Olex2 1.5 (Dolomanov et al., 2009)'
_computing_publication_material 'Olex2 1.5 (Dolomanov et al., 2009)'
_computing_structure_refinement 'XL  (Sheldrick, 2008)'
_computing_structure_solution 'SHELXT 2018/2 (Sheldrick, 2018)'
_diffrn_ambient_temperature 273.15
_diffrn_detector_area_resol_mean 7.9
_diffrn_detector_type 'CCD area detector'
_diffrn_measured_fraction_theta_full 0.995
_diffrn_measured_fraction_theta_max 0.993
_diffrn_measurement_device 'three-circle diffractometer'
_diffrn_measurement_device_type 'ARINAX MD2'
_diffrn_measurement_method '\f and \w scans'
_diffrn_radiation_type MoK\a
_diffrn_radiation_wavelength 0.71073
_diffrn_reflns_av_R_equivalents 0.0771
_diffrn_reflns_av_unetI/netI 0.0521
_diffrn_reflns_Laue_measured_fraction_full 0.995
_diffrn_reflns_Laue_measured_fraction_max 0.993
_diffrn_reflns_limit_h_max 15
_diffrn_reflns_limit_h_min -15
_diffrn_reflns_limit_k_max 28
_diffrn_reflns_limit_k_min -28
_diffrn_reflns_limit_l_max 34
_diffrn_reflns_limit_l_min -33
_diffrn_reflns_number 105319
_diffrn_reflns_point_group_measured_fraction_full 0.994
_diffrn_reflns_point_group_measured_fraction_max 0.991
_diffrn_reflns_theta_full 25.242
_diffrn_reflns_theta_max 25.365
_diffrn_reflns_theta_min 1.675
_diffrn_source_current 0.0
_diffrn_source_power 0.0
_diffrn_source_voltage 0.0
_diffrn_standards_number 0
_exptl_absorpt_coefficient_mu 3.371
_exptl_absorpt_correction_T_max 0.7451
_exptl_absorpt_correction_T_min 0.5238
_exptl_absorpt_correction_type psi-scan
_exptl_absorpt_process_details
;
SADABS-2016/2 (Bruker,2016/2) was used for absorption correction.
wR2(int) was 0.1773 before and 0.0799 after correction.
The Ratio of minimum to maximum transmission is 0.7030.
The \l/2 correction factor is Not present.
;
_exptl_crystal_colour 'clear yellow'
_exptl_crystal_colour_lustre clear
_exptl_crystal_colour_primary yellow
_exptl_crystal_density_diffrn 1.755
_exptl_crystal_description block
_exptl_crystal_F_000 4656
_exptl_crystal_size_max 0.3
_exptl_crystal_size_mid 0.2
_exptl_crystal_size_min 0.2
_refine_diff_density_max 1.118
_refine_diff_density_min -1.511
_refine_diff_density_rms 0.162
_refine_ls_abs_structure_details
;
 Refined as an inversion twin.
;
_refine_ls_abs_structure_Flack 0.46(5)
_refine_ls_extinction_method none
_refine_ls_goodness_of_fit_ref 1.086
_refine_ls_hydrogen_treatment constr
_refine_ls_matrix_type full
_refine_ls_number_parameters 1073
_refine_ls_number_reflns 16064
_refine_ls_number_restraints 986
_refine_ls_restrained_S_all 1.077
_refine_ls_R_factor_all 0.0841
_refine_ls_R_factor_gt 0.0689
_refine_ls_shift/su_max 0.001
_refine_ls_shift/su_mean 0.000
_refine_ls_structure_factor_coef Fsqd
_refine_ls_weighting_details 'w=1/[\s^2^(Fo^2^)+(0.0467P)^2^+106.3166P] where P=(Fo^2^+2Fc^2^)/3'
_refine_ls_weighting_scheme calc
_refine_ls_wR_factor_gt 0.1647
_refine_ls_wR_factor_ref 0.1770
_reflns_Friedel_coverage 0.953
_reflns_Friedel_fraction_full 0.992
_reflns_Friedel_fraction_max 0.990
_reflns_number_gt 13695
_reflns_number_total 16064
_reflns_threshold_expression 'I > 2\s(I)'
_cod_data_source_file d4nr02543a2.cif
_cod_data_source_block 2c
_cod_depositor_comments 'Adding full bibliography for 1572496--1572504.cif.'
_cod_database_code 1572504
_shelx_shelxl_version_number 2018/3
_shelx_space_group_comment
;
The symmetry employed for this shelxl refinement is uniquely defined
by the following loop, which should always be used as a source of
symmetry information in preference to the above space-group names.
They are only intended as comments.
;
_shelx_estimated_absorpt_t_max 0.552
_shelx_estimated_absorpt_t_min 0.431
_olex2_refinement_description
;
1. Twinned data refinement
 Scales: 0.54(5)
 0.46(5)
2. Fixed Uiso
 At 1.2 times of:
  All C(H) groups
 At 1.5 times of:
  All C(H,H,H) groups
3. Restrained distances
 C6-C11 = C11-C10
 1.37 with sigma of 0.02
 C71-C74 = C71-C73
 1.55 with sigma of 0.02
 C70-C71 = C71-C72
 1.54 with sigma of 0.02
 C12-C9 = C15-C14
 1.38 with sigma of 0.02
 C7-C6
 1.36 with sigma of 0.02
 C9-C8 = C8-C15
 1.37 with sigma of 0.02
 N13-C12 = N13-C14
 1.33 with sigma of 0.02
 C25-C24 = C24-C27
 1.54 with sigma of 0.02
 C24-C26 = C24-C23
 1.55 with sigma of 0.02
 C91-C90 = C90-C94
 1.54 with sigma of 0.02
 C90-C96 = C90-C89
 1.55 with sigma of 0.02
 C93-C90 = C92-C90 = C95-C90
 1.54 with sigma of 0.02
 C70-C74 = C70-C73
 2.52 with sigma of 0.04
 N13-C15
 2.39 with sigma of 0.04
 C70-C72
 2.56 with sigma of 0.04
 C7-C11 = C6-C10
 2.37 with sigma of 0.04
 C9-C15
 2.35 with sigma of 0.04
 N13-C9
 2.4 with sigma of 0.04
 C12-C8
 2.36 with sigma of 0.04
 C8-C14
 2.37 with sigma of 0.04
 C25-C27
 2.56 with sigma of 0.04
 C25-C26 = C25-C23
 2.52 with sigma of 0.04
 C91-C94
 2.56 with sigma of 0.04
 C91-C96 = C91-C89
 2.52 with sigma of 0.04
 C89-C92
 2.5 with sigma of 0.04
 C89-C93
 2.5 with sigma of 0.04
 C89-C95
 2.5 with sigma of 0.04
 C92-C95
 2.5 with sigma of 0.04
 C92-C93
 2.5 with sigma of 0.04
 C93-C95
 2.5 with sigma of 0.04
 C71-C72 \\sim C71-C74 \\sim C71-C73 \\sim C71-C70
 with sigma of 0.02
 C72-C74 \\sim C72-C73 \\sim C74-C73
 with sigma of 0.04
 C70-C72 \\sim C70-C74 \\sim C70-C73
 with sigma of 0.04
 C7-C6 \\sim C6-C11 \\sim C11-C10
 with sigma of 0.02
 C6-C10 \\sim C11-C7
 with sigma of 0.04
 C12-C9 \\sim C9-C8 \\sim C8-C15 \\sim C15-C14
 with sigma of 0.02
 N13-C15 \\sim N13-C9
 with sigma of 0.04
 C8-C14 \\sim C8-C12 \\sim C15-C9 \\sim C14-C12
 with sigma of 0.04
 N13-C12 \\sim N13-C14
 with sigma of 0.02
 C24-C27 \\sim C24-C26 \\sim C24-C23 \\sim C24-C25
 with sigma of 0.02
 C27-C26 \\sim C27-C23 \\sim C26-C23
 with sigma of 0.04
 C25-C27 \\sim C25-C26 \\sim C25-C23
 with sigma of 0.04
 C90-C94 \\sim C90-C96 \\sim C90-C89 \\sim C90-C91
 with sigma of 0.02
 C94-C96 \\sim C94-C89 \\sim C96-C89
 with sigma of 0.04
 C91-C94 \\sim C91-C96 \\sim C91-C89
 with sigma of 0.04
 C91-C90 \\sim C95-C90
 with sigma of 0.02
 C90-C94 \\sim C90-C93
 with sigma of 0.02
 C90-C96 \\sim C90-C92
 with sigma of 0.02
4. Restrained planarity
 C7, C6, C11, C10
 with sigma of 0.1
 N13, C12, C9, C8, C15, C14
 with sigma of 0.1
 C7, C6, C11, C10, N13, C12, C9, C8, C15, C14
 with sigma of 0.01
 N85, C78, C79, C80, C81, C82, C83, C104, C105, C84
 with sigma of 0.1
5. Rigid bond restraints
 C38, C70, C71, C72, C74, C73
 with sigma for 1-2 distances of 0.01 and sigma for 1-3 distances of 0.01
 C7, C6, C11, C10, N13, C12, C9, C8, C15, C14, O4, O16, C5
 with sigma for 1-2 distances of 0.01 and sigma for 1-3 distances of 0.01
 N85, C78, C104, C83, C82, C79, C105, C80, C84, C81
 with sigma for 1-2 distances of 0.01 and sigma for 1-3 distances of 0.01
 C88
 with sigma for 1-2 distances of 0.01 and sigma for 1-3 distances of 0.01
 C19, C106, C107, C108, C109, C110
 with sigma for 1-2 distances of 0.01 and sigma for 1-3 distances of 0.01
 C35, C113, C111, C112, C115, C114
 with sigma for 1-2 distances of 0.01 and sigma for 1-3 distances of 0.01
 C2, C116, C117, C118, C120, C119
 with sigma for 1-2 distances of 0.01 and sigma for 1-3 distances of 0.01
 C64, C55, C66, C65, C68, C67
 with sigma for 1-2 distances of 0.01 and sigma for 1-3 distances of 0.01
 C50, C41, C51, C52, C54, C53
 with sigma for 1-2 distances of 0.01 and sigma for 1-3 distances of 0.01
 O77, N85, C76, C78, C79, C80, C81, C82, C83, O75, C104, C105, C84
 with sigma for 1-2 distances of 0.01 and sigma for 1-3 distances of 0.01
 C88, C91, C90, C94, C96, C89
 with sigma for 1-2 distances of 0.01 and sigma for 1-3 distances of 0.01
 C88, C90, C89, C93, C92, C95
 with sigma for 1-2 distances of 0.01 and sigma for 1-3 distances of 0.01
6. Uiso/Uaniso restraints and constraints
C70 \\sim C71 \\sim C72 \\sim C74 \\sim C73: within 2A with sigma of 0.04 and
sigma for terminal atoms of 0.08 within 2A
C7 \\sim C6 \\sim C11 \\sim C10: within 2A with sigma of 0.04 and sigma for
terminal atoms of 0.08 within 2A
N13 \\sim C12 \\sim C9 \\sim C8 \\sim C15 \\sim C14: within 2A with sigma of
0.04 and sigma for terminal atoms of 0.08 within 2A
C25 \\sim C24 \\sim C27 \\sim C26 \\sim C23: within 2A with sigma of 0.04 and
sigma for terminal atoms of 0.08 within 2A
C91 \\sim C90 \\sim C94 \\sim C96 \\sim C89: within 2A with sigma of 0.04 and
sigma for terminal atoms of 0.08 within 2A
Uanis(C38) \\sim Ueq, Uanis(C70) \\sim Ueq, Uanis(C71) \\sim Ueq, Uanis(C72)
\\sim Ueq, Uanis(C74) \\sim Ueq, Uanis(C73) \\sim Ueq: with sigma of 0.005 and
sigma for terminal atoms of 0.01
Uanis(O4) \\sim Ueq, Uanis(O16) \\sim Ueq, Uanis(C5) \\sim Ueq, Uanis(C7) \\sim
Ueq, Uanis(C6) \\sim Ueq, Uanis(C11) \\sim Ueq, Uanis(C10) \\sim Ueq,
Uanis(N13) \\sim Ueq, Uanis(C12) \\sim Ueq, Uanis(C9) \\sim Ueq, Uanis(C8)
\\sim Ueq, Uanis(C15) \\sim Ueq, Uanis(C14) \\sim Ueq: with sigma of 0.01 and
sigma for terminal atoms of 0.02
Uanis(N85) \\sim Ueq, Uanis(C78) \\sim Ueq, Uanis(C104) \\sim Ueq, Uanis(C83)
\\sim Ueq, Uanis(C82) \\sim Ueq, Uanis(C79) \\sim Ueq, Uanis(C105) \\sim Ueq,
Uanis(C80) \\sim Ueq, Uanis(C84) \\sim Ueq, Uanis(C81) \\sim Ueq: with sigma of
0.01 and sigma for terminal atoms of 0.02
Uanis(C88) \\sim Ueq: with sigma of 0.01 and sigma for terminal atoms of 0.02
Uanis(C19) \\sim Ueq, Uanis(C106) \\sim Ueq, Uanis(C107) \\sim Ueq, Uanis(C108)
\\sim Ueq, Uanis(C109) \\sim Ueq, Uanis(C110) \\sim Ueq: with sigma of 0.01 and
sigma for terminal atoms of 0.02
Uanis(C35) \\sim Ueq, Uanis(C113) \\sim Ueq, Uanis(C111) \\sim Ueq, Uanis(C112)
\\sim Ueq, Uanis(C115) \\sim Ueq, Uanis(C114) \\sim Ueq: with sigma of 0.01 and
sigma for terminal atoms of 0.02
Uanis(C2) \\sim Ueq, Uanis(C116) \\sim Ueq, Uanis(C117) \\sim Ueq, Uanis(C118)
\\sim Ueq, Uanis(C120) \\sim Ueq, Uanis(C119) \\sim Ueq: with sigma of 0.01 and
sigma for terminal atoms of 0.02
Uanis(C64) \\sim Ueq, Uanis(C55) \\sim Ueq, Uanis(C66) \\sim Ueq, Uanis(C65)
\\sim Ueq, Uanis(C68) \\sim Ueq, Uanis(C67) \\sim Ueq: with sigma of 0.01 and
sigma for terminal atoms of 0.02
Uanis(C50) \\sim Ueq, Uanis(C41) \\sim Ueq, Uanis(C51) \\sim Ueq, Uanis(C52)
\\sim Ueq, Uanis(C54) \\sim Ueq, Uanis(C53) \\sim Ueq: with sigma of 0.01 and
sigma for terminal atoms of 0.02
Uanis(O77) \\sim Ueq, Uanis(N85) \\sim Ueq, Uanis(C76) \\sim Ueq, Uanis(C78)
\\sim Ueq, Uanis(C79) \\sim Ueq, Uanis(C80) \\sim Ueq, Uanis(C81) \\sim Ueq,
Uanis(C82) \\sim Ueq, Uanis(C83) \\sim Ueq, Uanis(O75) \\sim Ueq, Uanis(C104)
\\sim Ueq, Uanis(C105) \\sim Ueq, Uanis(C84) \\sim Ueq: with sigma of 0.01 and
sigma for terminal atoms of 0.02
Uanis(C88) \\sim Ueq, Uanis(C91) \\sim Ueq, Uanis(C90) \\sim Ueq, Uanis(C94)
\\sim Ueq, Uanis(C96) \\sim Ueq, Uanis(C89) \\sim Ueq: with sigma of 0.01 and
sigma for terminal atoms of 0.02
Uanis(C88) \\sim Ueq, Uanis(C90) \\sim Ueq, Uanis(C89) \\sim Ueq, Uanis(C93)
\\sim Ueq, Uanis(C92) \\sim Ueq, Uanis(C95) \\sim Ueq: with sigma of 0.01 and
sigma for terminal atoms of 0.02
7. Rigid body (RIGU) restrains
 C70, C71, C72, C74, C73
 with sigma for 1-2 distances of 0.004 and sigma for 1-3 distances of 0.004
 C7, C6, C11, C10
 with sigma for 1-2 distances of 0.004 and sigma for 1-3 distances of 0.004
 N13, C12, C9, C8, C15, C14
 with sigma for 1-2 distances of 0.004 and sigma for 1-3 distances of 0.004
 C25, C24, C27, C26, C23
 with sigma for 1-2 distances of 0.004 and sigma for 1-3 distances of 0.004
 C91, C90, C94, C96, C89
 with sigma for 1-2 distances of 0.004 and sigma for 1-3 distances of 0.004
8. Others
 Sof(C93)=Sof(H93A)=Sof(H93B)=Sof(H93C)=Sof(C92)=Sof(H92A)=Sof(H92B)=Sof(H92C)=
 Sof(C95)=Sof(H95A)=Sof(H95B)=Sof(H95C)=1-FVAR(1)
 Sof(C91)=Sof(H91A)=Sof(H91B)=Sof(H91C)=Sof(C94)=Sof(H94A)=Sof(H94B)=Sof(H94C)=
 Sof(C96)=Sof(H96A)=Sof(H96B)=Sof(H96C)=FVAR(1)
9.a Riding coordinates:
 C66(H66A,H66B,H66C)
9.b Me refined with riding coordinates:
 C72(H72A,H72B,H72C), C74(H74A,H74B,H74C), C73(H73A,H73B,H73C)
9.c Aromatic/amide H refined with riding coordinates:
 C79(H79), C82(H82), C83(H83), C104(H104), C105(H105), C84(H84), C7(H7),
 C10(H10), C11(H11), C12(H12), C15(H15), C14(H14)
9.d Fitted hexagon refined as free rotating group:
 C78(C79,C80,C81,C82,C83), C7(C8,C9,C10,C11,C6)
9.e Idealised Me refined as rotating group:
 C113(H11A,H11B,H11C), C108(H10A,H10B,H10C), C68(H68A,H68B,H68C), C115(H11D,
 H11E,H11F), C67(H67A,H67B,H67C), C110(H11G,H11H,H11I), C118(H11J,H11K,H11L),
 C52(H52A,H52B,H52C), C120(H12A,H12B,H12C), C109(H10D,H10E,H10F), C119(H11M,
 H11N,H11O), C114(H11P,H11Q,H11R), C54(H54A,H54B,H54C), C53(H53A,H53B,H53C),
 C25(H25A,H25B,H25C), C27(H27A,H27B,H27C), C26(H26A,H26B,H26C), C91(H91A,H91B,
 H91C), C94(H94A,H94B,H94C), C96(H96A,H96B,H96C), C93(H93A,H93B,H93C), C92(H92A,
 H92B,H92C), C95(H95A,H95B,H95C)
;
_olex2_submission_special_instructions 'No special instructions were received'

loop_
_space_group_symop_operation_xyz
'x, y, z'
'-x, -y, z+1/2'
'x+1/2, -y, z'
'-x+1/2, y, z+1/2'

loop_
_atom_site_label
_atom_site_type_symbol
_atom_site_fract_x
_atom_site_fract_y
_atom_site_fract_z
_atom_site_U_iso_or_equiv
_atom_site_adp_type
_atom_site_occupancy
_atom_site_site_symmetry_order
_atom_site_calc_flag
_atom_site_refinement_flags_posn
_atom_site_refinement_flags_adp
_atom_site_refinement_flags_occupancy
_atom_site_disorder_assembly
_atom_site_disorder_group
Cu18 Cu 0.57818(17) 0.21904(8) 0.59930(9) 0.0293(5) Uani 1 1 d . . . . .
Cu20 Cu 0.57628(17) 0.32594(9) 0.63035(9) 0.0316(5) Uani 1 1 d . . . . .
Cu86 Cu 0.3772(2) 0.32286(9) 0.76712(10) 0.0362(5) Uani 1 1 d . . . . .
Cu3 Cu 0.44416(18) 0.17988(9) 0.66805(10) 0.0336(5) Uani 1 1 d . . . . .
Cu87 Cu 0.39242(17) 0.28953(8) 0.67153(9) 0.0292(5) Uani 1 1 d . . . . .
Cu39 Cu 0.4068(2) 0.25121(10) 0.47718(11) 0.0470(7) Uani 1 1 d . . . . .
Cu36 Cu 0.42798(18) 0.38687(9) 0.56258(9) 0.0322(5) Uani 1 1 d . . . . .
Cu17 Cu 0.5654(2) 0.11725(9) 0.61991(10) 0.0396(6) Uani 1 1 d . . . . .
Cu40 Cu 0.5981(2) 0.21392(9) 0.50993(9) 0.0353(6) Uani 1 1 d . . . . .
Cu1 Cu 0.41523(17) 0.28430(8) 0.58356(9) 0.0292(5) Uani 1 1 d . . . . .
Cu56 Cu 0.41726(18) 0.17816(10) 0.55177(10) 0.0353(6) Uani 1 1 d . . . . .
Cu37 Cu 0.54613(19) 0.32243(9) 0.51341(10) 0.0365(6) Uani 1 1 d . . . . .
Cu21 Cu 0.57909(19) 0.25327(10) 0.70633(10) 0.0376(6) Uani 1 1 d . . . . .
Cu42 Cu 0.6220(3) 0.18532(13) 0.41492(12) 0.0583(8) Uani 1 1 d . . . . .
O77 O 0.4442(11) 0.4449(5) 0.5138(6) 0.044(3) Uani 1 1 d . U . . .
N85 N 0.6122(11) 0.6158(6) 0.3134(5) 0.037(3) Uani 1 1 d . U . . .
F32 F 0.8343(9) 0.3982(6) 0.7413(6) 0.064(4) Uani 1 1 d . . . . .
C76 C 0.5036(14) 0.4350(7) 0.4789(7) 0.031(3) Uani 1 1 d . U . . .
O30 O 0.6682(10) 0.3678(5) 0.6755(6) 0.037(3) Uani 1 1 d . . . . .
O43 O 0.7476(14) 0.1494(7) 0.4435(7) 0.061(5) Uani 1 1 d . . . . .
C22 C 0.6037(16) 0.1854(8) 0.6644(9) 0.040(5) Uani 1 1 d . . . . .
F34 F 0.7027(10) 0.4534(5) 0.7388(6) 0.056(4) Uani 1 1 d . . . . .
O28 O 0.6446(13) 0.3160(6) 0.7399(7) 0.054(4) Uani 1 1 d . . . . .
C44 C 0.7885(18) 0.1686(8) 0.4798(8) 0.043(5) Uani 1 1 d . . . . .
F33 F 0.7153(11) 0.3965(6) 0.7959(6) 0.061(4) Uani 1 1 d . . . . .
O57 O 0.3265(11) 0.1336(6) 0.5077(6) 0.045(4) Uani 1 1 d . . . . .
C78 C 0.5081(9) 0.4796(4) 0.4420(4) 0.037(4) Uani 1 1 d G U . . .
C79 C 0.5964(8) 0.4860(5) 0.4151(5) 0.047(4) Uani 1 1 d G U . . .
H79 H 0.651968 0.462496 0.419933 0.057 Uiso 1 1 calc R U . . .
C80 C 0.6017(6) 0.5277(4) 0.3809(4) 0.036(4) Uani 1 1 d G U . . .
C81 C 0.5186(7) 0.5629(4) 0.3737(3) 0.029(3) Uani 1 1 d G U . . .
C82 C 0.4303(7) 0.5565(4) 0.4006(4) 0.033(3) Uani 1 1 d G U . . .
H82 H 0.374686 0.580003 0.395793 0.040 Uiso 1 1 calc R U . . .
C83 C 0.4250(8) 0.5148(5) 0.4348(4) 0.041(4) Uani 1 1 d G U . . .
H83 H 0.365904 0.510508 0.452833 0.049 Uiso 1 1 calc R U . . .
O69 O 0.7616(11) 0.1984(6) 0.5110(6) 0.045(3) Uani 1 1 d . . . . .
O4 O 0.4310(14) 0.1072(6) 0.7061(8) 0.057(4) Uani 1 1 d . U . . .
O97 O 0.2322(10) 0.3054(6) 0.6698(6) 0.042(3) Uani 1 1 d . . . . .
C2 C 0.3585(15) 0.2151(7) 0.6101(7) 0.034(4) Uani 1 1 d . U . . .
F101 F 0.0505(12) 0.3535(7) 0.6523(5) 0.068(4) Uani 1 1 d . . . . .
O75 O 0.5628(12) 0.3935(6) 0.4746(6) 0.047(4) Uani 1 1 d . U . . .
F61 F 0.2865(13) 0.0496(6) 0.4480(7) 0.080(5) Uani 1 1 d . . . . .
F63 F 0.1596(11) 0.1017(6) 0.4411(6) 0.062(4) Uani 1 1 d . . . . .
C29 C 0.6776(15) 0.3571(8) 0.7187(8) 0.036(5) Uani 1 1 d . . . . .
C31 C 0.7294(16) 0.4018(9) 0.7498(9) 0.042(5) Uani 1 1 d . . . . .
F103 F 0.0613(11) 0.4007(7) 0.7170(7) 0.078(5) Uani 1 1 d . . . . .
C104 C 0.6919(13) 0.5800(8) 0.3209(6) 0.042(4) Uani 1 1 d . U . . .
H104 H 0.751516 0.586692 0.303752 0.051 Uiso 1 1 calc R U . . .
F62 F 0.2725(15) 0.1074(7) 0.3898(5) 0.081(5) Uani 1 1 d . . . . .
C35 C 0.4283(16) 0.3561(7) 0.6329(9) 0.037(4) Uani 1 1 d . U . . .
O99 O 0.2401(14) 0.3546(7) 0.7383(6) 0.057(4) Uani 1 1 d . . . . .
C50 C 0.5427(18) 0.2615(10) 0.4093(9) 0.050(5) Uani 1 1 d . U . . .
F102 F 0.0244(10) 0.3129(9) 0.7223(6) 0.087(6) Uani 1 1 d . . . . .
C41 C 0.5640(17) 0.2490(8) 0.4496(8) 0.040(4) Uani 1 1 d . U . . .
C116 C 0.3019(17) 0.1842(8) 0.6315(9) 0.044(4) Uani 1 1 d . U . . .
C113 C 0.4326(19) 0.4639(9) 0.7042(10) 0.049(5) Uani 1 1 d . U . . .
H11A H 0.376719 0.446534 0.720656 0.074 Uiso 1 1 calc R U . . .
H11B H 0.441297 0.501285 0.715627 0.074 Uiso 1 1 calc R U . . .
H11C H 0.494243 0.443063 0.709748 0.074 Uiso 1 1 calc R U . . .
C64 C 0.5681(15) 0.0955(7) 0.5490(8) 0.035(4) Uani 1 1 d . U . . .
C55 C 0.5670(14) 0.1472(7) 0.5536(7) 0.030(4) Uani 1 1 d . U . . .
O59 O 0.3364(15) 0.1885(6) 0.4426(6) 0.057(5) Uani 1 1 d . . . . .
C111 C 0.4253(16) 0.4079(8) 0.6300(9) 0.040(4) Uani 1 1 d . U . . .
C112 C 0.4097(16) 0.4651(7) 0.6510(9) 0.042(4) Uani 1 1 d . U . . .
C105 C 0.6931(14) 0.5364(8) 0.3504(7) 0.048(5) Uani 1 1 d . U . . .
H105 H 0.748928 0.512437 0.351791 0.058 Uiso 1 1 calc R U . . .
F48 F 0.9226(16) 0.1019(11) 0.4647(12) 0.167(14) Uani 1 1 d . . . . .
C88 C 0.4264(16) 0.2544(8) 0.7316(8) 0.036(4) Uani 1 1 d . U . . .
C66 C 0.478(3) 0.0037(12) 0.5526(14) 0.104(10) Uani 1 1 d . U . . .
H66A H 0.412874 0.020500 0.545140 0.155 Uiso 1 1 d R U . . .
H66B H 0.488734 0.005280 0.586230 0.155 Uiso 1 1 d R U . . .
H66C H 0.477424 -0.034490 0.542440 0.155 Uiso 1 1 d R U . . .
F47 F 0.9651(15) 0.1838(11) 0.4679(12) 0.157(13) Uani 1 1 d . . . . .
C100 C 0.0847(19) 0.3545(9) 0.6980(8) 0.049(6) Uani 1 1 d . . . . .
C108 C 0.8116(18) 0.3398(11) 0.4848(9) 0.055(5) Uani 1 1 d . U . . .
H10A H 0.819049 0.300400 0.480222 0.083 Uiso 1 1 calc R U . . .
H10B H 0.874627 0.358165 0.476799 0.083 Uiso 1 1 calc R U . . .
H10C H 0.757783 0.353534 0.464701 0.083 Uiso 1 1 calc R U . . .
F49 F 0.9355(16) 0.1450(11) 0.5259(8) 0.128(10) Uani 1 1 d . . . . .
C19 C 0.6323(16) 0.2870(7) 0.5714(8) 0.037(4) Uani 1 1 d . U . . .
C65 C 0.5725(17) 0.0365(8) 0.5316(9) 0.046(5) Uani 1 1 d . U . . .
C58 C 0.3152(15) 0.1453(9) 0.4659(9) 0.043(5) Uani 1 1 d . . . . .
C107 C 0.7852(18) 0.3516(11) 0.5362(9) 0.056(5) Uani 1 1 d . U . . .
C68 C 0.560(2) 0.0384(10) 0.4785(11) 0.058(6) Uani 1 1 d . U . . .
H68A H 0.605380 0.065677 0.465444 0.088 Uiso 1 1 calc R U . . .
H68B H 0.490361 0.048145 0.470933 0.088 Uiso 1 1 calc R U . . .
H68C H 0.575281 0.002435 0.465401 0.088 Uiso 1 1 calc R U . . .
C117 C 0.201(2) 0.1554(13) 0.6471(12) 0.073(6) Uani 1 1 d . U . . .
C115 C 0.3018(18) 0.4837(10) 0.6421(9) 0.058(5) Uani 1 1 d . U . . .
H11D H 0.255888 0.462312 0.661503 0.087 Uiso 1 1 calc R U . . .
H11E H 0.285187 0.478086 0.609300 0.087 Uiso 1 1 calc R U . . .
H11F H 0.295271 0.522475 0.649813 0.087 Uiso 1 1 calc R U . . .
C106 C 0.6898(17) 0.3198(8) 0.5508(9) 0.044(5) Uani 1 1 d . U . . .
O16 O 0.5489(14) 0.0587(5) 0.6653(8) 0.060(4) Uani 1 1 d . U . . .
C67 C 0.673(2) 0.0105(11) 0.5450(12) 0.089(8) Uani 1 1 d . U . . .
H67A H 0.677598 -0.026201 0.531593 0.134 Uiso 1 1 calc R U . . .
H67B H 0.678299 0.008157 0.578867 0.134 Uiso 1 1 calc R U . . .
H67C H 0.728287 0.032996 0.532965 0.134 Uiso 1 1 calc R U . . .
C84 C 0.5288(12) 0.6066(6) 0.3377(6) 0.030(3) Uani 1 1 d . U . . .
H84 H 0.472383 0.629153 0.331731 0.036 Uiso 1 1 calc R U . . .
C60 C 0.2578(17) 0.1001(9) 0.4356(9) 0.043(5) Uani 1 1 d . . . . .
C110 C 0.8657(18) 0.3393(14) 0.5736(10) 0.080(7) Uani 1 1 d . U . . .
H11G H 0.835031 0.340936 0.604499 0.121 Uiso 1 1 calc R U . . .
H11H H 0.919631 0.366340 0.571522 0.121 Uiso 1 1 calc R U . . .
H11I H 0.893417 0.302690 0.568449 0.121 Uiso 1 1 calc R U . . .
C38 C 0.3905(15) 0.3202(7) 0.5174(7) 0.030(4) Uani 1 1 d . U . . .
C46 C 0.9045(18) 0.1500(11) 0.4852(15) 0.072(9) Uani 1 1 d . . . . .
C51 C 0.510(2) 0.2884(10) 0.3627(9) 0.064(5) Uani 1 1 d . U . . .
C118 C 0.187(3) 0.1639(14) 0.7002(13) 0.087(8) Uani 1 1 d . U . . .
H11J H 0.178750 0.202885 0.706821 0.130 Uiso 1 1 calc R U . . .
H11K H 0.245434 0.149859 0.716849 0.130 Uiso 1 1 calc R U . . .
H11L H 0.126649 0.144188 0.710482 0.130 Uiso 1 1 calc R U . . .
C52 C 0.455(3) 0.2451(13) 0.3303(12) 0.091(9) Uani 1 1 d . U . . .
H52A H 0.424692 0.263897 0.303735 0.136 Uiso 1 1 calc R U . . .
H52B H 0.402409 0.226491 0.348121 0.136 Uiso 1 1 calc R U . . .
H52C H 0.503759 0.218222 0.319185 0.136 Uiso 1 1 calc R U . . .
C120 C 0.116(2) 0.1841(14) 0.6214(13) 0.099(9) Uani 1 1 d . U . . .
H12A H 0.052338 0.175395 0.636472 0.149 Uiso 1 1 calc R U . . .
H12B H 0.114730 0.171596 0.589098 0.149 Uiso 1 1 calc R U . . .
H12C H 0.127230 0.223620 0.622215 0.149 Uiso 1 1 calc R U . . .
C109 C 0.771(3) 0.4125(11) 0.5409(11) 0.083(7) Uani 1 1 d . U . . .
H10D H 0.714863 0.424167 0.521249 0.124 Uiso 1 1 calc R U . . .
H10E H 0.832248 0.431272 0.531156 0.124 Uiso 1 1 calc R U . . .
H10F H 0.756271 0.421455 0.573368 0.124 Uiso 1 1 calc R U . . .
C119 C 0.232(3) 0.0863(12) 0.6348(14) 0.102(9) Uani 1 1 d . U . . .
H11M H 0.289045 0.075040 0.654111 0.153 Uiso 1 1 calc R U . . .
H11N H 0.249973 0.082668 0.601958 0.153 Uiso 1 1 calc R U . . .
H11O H 0.174187 0.062960 0.641665 0.153 Uiso 1 1 calc R U . . .
C98 C 0.1968(13) 0.3366(7) 0.7010(7) 0.030(4) Uani 1 1 d . . . . .
C114 C 0.486(2) 0.5045(9) 0.6235(10) 0.064(6) Uani 1 1 d . U . . .
H11P H 0.472853 0.542557 0.632032 0.096 Uiso 1 1 calc R U . . .
H11Q H 0.476481 0.499854 0.590001 0.096 Uiso 1 1 calc R U . . .
H11R H 0.555185 0.495020 0.631765 0.096 Uiso 1 1 calc R U . . .
C5 C 0.485(2) 0.0641(11) 0.6984(12) 0.075(6) Uani 1 1 d . U . . .
C7 C 0.3968(15) 0.0113(8) 0.7647(8) 0.104(8) Uani 1 1 d DG U . . .
H7 H 0.339682 0.033624 0.759544 0.125 Uiso 1 1 calc R U . . .
C8 C 0.3937(14) -0.0303(8) 0.7989(6) 0.120(8) Uani 1 1 d DG U . . .
C9 C 0.4791(17) -0.0638(6) 0.8066(6) 0.113(8) Uani 1 1 d DG U . . .
C10 C 0.5674(15) -0.0556(8) 0.7801(8) 0.114(9) Uani 1 1 d DG U . . .
H10 H 0.624506 -0.077944 0.785205 0.137 Uiso 1 1 calc R U . . .
C11 C 0.5705(15) -0.0140(9) 0.7458(8) 0.096(8) Uani 1 1 d DG U . . .
H11 H 0.629574 -0.008501 0.728023 0.115 Uiso 1 1 calc R U . . .
C6 C 0.4851(18) 0.0194(7) 0.7381(7) 0.084(7) Uani 1 1 d DG U . . .
N13 N 0.390(2) -0.1148(11) 0.8675(9) 0.124(9) Uani 1 1 d D U . . .
C12 C 0.474(2) -0.1056(10) 0.8416(8) 0.117(9) Uani 1 1 d D U . . .
H12 H 0.531979 -0.127564 0.846927 0.141 Uiso 1 1 calc R U . . .
C15 C 0.3063(18) -0.0394(11) 0.8262(9) 0.129(9) Uani 1 1 d D U . . .
H15 H 0.248264 -0.017437 0.822088 0.155 Uiso 1 1 calc R U . . .
C14 C 0.307(2) -0.0821(11) 0.8601(9) 0.128(9) Uani 1 1 d D U . . .
H14 H 0.248974 -0.088219 0.878125 0.153 Uiso 1 1 calc R U . . .
C54 C 0.606(2) 0.3110(13) 0.3401(10) 0.085(7) Uani 1 1 d . U . . .
H54A H 0.651282 0.324956 0.364337 0.128 Uiso 1 1 calc R U . . .
H54B H 0.589107 0.340663 0.318709 0.128 Uiso 1 1 calc R U . . .
H54C H 0.640245 0.281770 0.322946 0.128 Uiso 1 1 calc R U . . .
C53 C 0.441(3) 0.3369(13) 0.3748(10) 0.090(8) Uani 1 1 d . U . . .
H53A H 0.370905 0.326398 0.369806 0.135 Uiso 1 1 calc R U . . .
H53B H 0.457545 0.368055 0.354850 0.135 Uiso 1 1 calc R U . . .
H53C H 0.450755 0.347071 0.407393 0.135 Uiso 1 1 calc R U . . .
C25 C 0.833(2) 0.1342(13) 0.6570(13) 0.140(14) Uani 1 1 d D U . . .
H25A H 0.812265 0.146123 0.625956 0.211 Uiso 1 1 calc R U . . .
H25B H 0.803144 0.098611 0.663870 0.211 Uiso 1 1 calc R U . . .
H25C H 0.906474 0.131115 0.657943 0.211 Uiso 1 1 calc R U . . .
C24 C 0.7975(15) 0.1772(10) 0.6942(10) 0.100(8) Uani 1 1 d D U . . .
C27 C 0.857(2) 0.2314(11) 0.6941(13) 0.118(11) Uani 1 1 d D U . . .
H27A H 0.928138 0.223771 0.699764 0.177 Uiso 1 1 calc R U . . .
H27B H 0.831266 0.255380 0.718576 0.177 Uiso 1 1 calc R U . . .
H27C H 0.849444 0.249346 0.663875 0.177 Uiso 1 1 calc R U . . .
C26 C 0.801(2) 0.1513(17) 0.7438(11) 0.159(15) Uani 1 1 d D U . . .
H26A H 0.765643 0.116290 0.743507 0.239 Uiso 1 1 calc R U . . .
H26B H 0.769292 0.175962 0.766069 0.239 Uiso 1 1 calc R U . . .
H26C H 0.871314 0.145305 0.752759 0.239 Uiso 1 1 calc R U . . .
C23 C 0.6863(15) 0.1913(8) 0.6823(9) 0.053(5) Uani 1 1 d D U . . .
C70 C 0.3023(16) 0.3130(9) 0.5003(9) 0.055(5) Uani 1 1 d D U . . .
C71 C 0.1872(16) 0.3198(8) 0.4941(7) 0.076(5) Uani 1 1 d D U . . .
C72 C 0.161(2) 0.3797(9) 0.5082(10) 0.080(6) Uani 1 1 d D U . . .
H72A H 0.088863 0.385761 0.504777 0.119 Uiso 1 1 calc R U . . .
H72B H 0.180567 0.385850 0.540640 0.119 Uiso 1 1 calc R U . . .
H72C H 0.197693 0.405178 0.488141 0.119 Uiso 1 1 calc R U . . .
C74 C 0.130(2) 0.2758(11) 0.5239(11) 0.097(7) Uani 1 1 d D U . . .
H74A H 0.057461 0.280353 0.519793 0.145 Uiso 1 1 calc R U . . .
H74B H 0.149721 0.239169 0.513762 0.145 Uiso 1 1 calc R U . . .
H74C H 0.147053 0.280510 0.556782 0.145 Uiso 1 1 calc R U . . .
C73 C 0.158(2) 0.3118(13) 0.4416(9) 0.103(8) Uani 1 1 d D U . . .
H73A H 0.085325 0.316128 0.437961 0.154 Uiso 1 1 calc R U . . .
H73B H 0.192687 0.339114 0.422622 0.154 Uiso 1 1 calc R U . . .
H73C H 0.177729 0.275135 0.431477 0.154 Uiso 1 1 calc R U . . .
C91 C 0.420(5) 0.1527(13) 0.8159(18) 0.060(13) Uani 0.32(4) 1 d D U P A 1
H91A H 0.353247 0.153650 0.801469 0.091 Uiso 0.32(4) 1 calc R U P A 1
H91B H 0.414834 0.136134 0.846790 0.091 Uiso 0.32(4) 1 calc R U P A 1
H91C H 0.465299 0.130954 0.796552 0.091 Uiso 0.32(4) 1 calc R U P A 1
C90 C 0.4616(15) 0.2124(7) 0.8204(6) 0.059(5) Uani 1 1 d D U . . .
C94 C 0.578(2) 0.211(4) 0.829(2) 0.078(14) Uani 0.32(4) 1 d D U P A 1
H94A H 0.591286 0.216255 0.862180 0.117 Uiso 0.32(4) 1 calc R U P A 1
H94B H 0.610147 0.239707 0.811043 0.117 Uiso 0.32(4) 1 calc R U P A 1
H94C H 0.604207 0.175195 0.819364 0.117 Uiso 0.32(4) 1 calc R U P A 1
C96 C 0.410(5) 0.241(2) 0.8627(14) 0.066(14) Uani 0.32(4) 1 d D U P A 1
H96A H 0.371637 0.272289 0.851836 0.099 Uiso 0.32(4) 1 calc R U P A 1
H96B H 0.461872 0.253038 0.884626 0.099 Uiso 0.32(4) 1 calc R U P A 1
H96C H 0.365466 0.214863 0.878183 0.099 Uiso 0.32(4) 1 calc R U P A 1
C89 C 0.4406(15) 0.2433(7) 0.7743(6) 0.038(4) Uani 1 1 d D U . . .
C93 C 0.490(4) 0.1520(9) 0.8099(11) 0.068(9) Uani 0.68(4) 1 d D U P A 2
H93A H 0.538765 0.150877 0.784544 0.102 Uiso 0.68(4) 1 calc R U P A 2
H93B H 0.429454 0.131816 0.800797 0.102 Uiso 0.68(4) 1 calc R U P A 2
H93C H 0.518907 0.135320 0.837738 0.102 Uiso 0.68(4) 1 calc R U P A 2
C92 C 0.547(3) 0.2423(14) 0.8469(14) 0.071(10) Uani 0.68(4) 1 d D U P A 2
H92A H 0.591084 0.260613 0.824598 0.106 Uiso 0.68(4) 1 calc R U P A 2
H92B H 0.585819 0.215755 0.864932 0.106 Uiso 0.68(4) 1 calc R U P A 2
H92C H 0.517807 0.269467 0.867971 0.106 Uiso 0.68(4) 1 calc R U P A 2
C95 C 0.366(3) 0.215(2) 0.8521(12) 0.089(12) Uani 0.68(4) 1 d D U P A 2
H95A H 0.343197 0.252795 0.854416 0.134 Uiso 0.68(4) 1 calc R U P A 2
H95B H 0.383148 0.201282 0.883161 0.134 Uiso 0.68(4) 1 calc R U P A 2
H95C H 0.313175 0.192318 0.838648 0.134 Uiso 0.68(4) 1 calc R U P A 2

loop_
_atom_site_aniso_label
_atom_site_aniso_U_11
_atom_site_aniso_U_22
_atom_site_aniso_U_33
_atom_site_aniso_U_23
_atom_site_aniso_U_13
_atom_site_aniso_U_12
Cu18 0.0392(12) 0.0210(10) 0.0276(13) 0.0027(9) -0.0037(10) -0.0005(8)
Cu20 0.0340(11) 0.0306(11) 0.0303(13) 0.0026(10) -0.0029(10) -0.0002(9)
Cu86 0.0465(13) 0.0330(11) 0.0291(12) -0.0126(9) 0.0002(11) -0.0024(10)
Cu3 0.0369(11) 0.0287(11) 0.0353(13) 0.0100(10) 0.0048(11) -0.0036(8)
Cu87 0.0382(11) 0.0223(10) 0.0271(12) 0.0000(9) 0.0048(10) 0.0000(8)
Cu39 0.0720(18) 0.0308(13) 0.0381(15) 0.0021(11) -0.0160(13) 0.0019(11)
Cu36 0.0404(12) 0.0249(10) 0.0315(14) 0.0104(9) 0.0065(11) 0.0042(9)
Cu17 0.0568(15) 0.0220(10) 0.0400(16) 0.0024(10) 0.0042(13) 0.0017(10)
Cu40 0.0526(13) 0.0297(11) 0.0236(13) 0.0008(9) -0.0031(11) 0.0061(9)
Cu1 0.0429(12) 0.0216(10) 0.0231(13) 0.0027(8) 0.0026(10) 0.0033(8)
Cu56 0.0393(12) 0.0350(12) 0.0315(14) -0.0067(10) -0.0036(11) 0.0040(9)
Cu37 0.0448(13) 0.0272(11) 0.0376(14) 0.0118(10) 0.0089(12) 0.0083(9)
Cu21 0.0516(13) 0.0271(11) 0.0341(14) 0.0001(10) -0.0039(11) -0.0077(10)
Cu42 0.0667(19) 0.0693(19) 0.0388(16) -0.0046(13) 0.0045(15) 0.0192(15)
O77 0.061(7) 0.024(6) 0.048(7) 0.017(5) 0.010(6) 0.011(5)
N85 0.033(6) 0.037(7) 0.042(7) 0.014(6) -0.003(5) 0.004(5)
F32 0.031(6) 0.065(8) 0.095(13) -0.022(8) 0.003(7) -0.025(6)
C76 0.038(8) 0.026(7) 0.029(7) 0.004(6) -0.006(6) -0.005(6)
O30 0.041(7) 0.033(7) 0.038(9) 0.001(6) -0.001(7) -0.008(5)
O43 0.062(10) 0.047(9) 0.075(14) -0.015(9) 0.009(10) 0.027(8)
C22 0.044(10) 0.025(8) 0.051(12) 0.021(8) -0.009(9) 0.002(7)
F34 0.057(7) 0.035(6) 0.076(10) -0.016(6) -0.024(7) -0.002(5)
O28 0.058(9) 0.049(9) 0.053(10) 0.007(7) -0.017(8) -0.023(7)
C44 0.059(13) 0.029(9) 0.041(13) 0.008(9) -0.002(10) 0.013(9)
F33 0.064(9) 0.071(9) 0.049(9) -0.018(7) 0.018(7) -0.023(7)
O57 0.048(8) 0.056(9) 0.033(9) 0.001(7) -0.006(7) -0.016(7)
C78 0.049(8) 0.024(7) 0.037(8) 0.013(6) 0.006(6) 0.000(6)
C79 0.059(9) 0.033(8) 0.051(9) 0.025(7) 0.007(7) 0.010(7)
C80 0.034(7) 0.042(8) 0.031(7) 0.017(6) -0.002(6) 0.007(6)
C81 0.025(6) 0.026(7) 0.038(7) 0.003(5) 0.005(5) 0.003(5)
C82 0.035(7) 0.033(7) 0.031(7) 0.010(6) 0.004(6) 0.006(6)
C83 0.054(8) 0.025(7) 0.042(8) 0.010(6) 0.010(7) 0.003(6)
O69 0.049(8) 0.043(7) 0.043(9) -0.005(8) 0.008(7) -0.005(6)
O4 0.073(9) 0.038(6) 0.061(9) 0.015(7) 0.019(7) -0.008(6)
O97 0.041(7) 0.045(7) 0.041(8) 0.001(7) 0.003(7) 0.005(6)
C2 0.048(9) 0.027(7) 0.027(8) -0.006(6) -0.003(7) 0.005(6)
F101 0.067(9) 0.099(11) 0.039(8) -0.008(7) -0.021(7) 0.024(8)
O75 0.063(8) 0.035(6) 0.042(7) 0.015(6) 0.011(6) 0.014(6)
F61 0.094(12) 0.040(8) 0.105(14) -0.011(8) -0.028(11) -0.007(7)
F63 0.060(8) 0.056(8) 0.070(11) -0.016(7) -0.012(8) -0.004(6)
C29 0.035(10) 0.038(11) 0.035(12) 0.007(8) -0.002(8) -0.006(8)
C31 0.041(11) 0.042(11) 0.043(13) 0.012(9) -0.007(9) -0.016(9)
F103 0.050(8) 0.085(11) 0.098(13) -0.021(9) -0.006(8) 0.030(7)
C104 0.027(7) 0.055(9) 0.044(8) 0.023(7) 0.001(6) 0.005(6)
F62 0.121(14) 0.090(11) 0.032(8) -0.010(7) -0.017(8) -0.045(10)
C35 0.052(9) 0.016(6) 0.043(10) -0.012(7) 0.007(8) 0.004(6)
O99 0.067(10) 0.057(9) 0.046(10) -0.020(8) -0.015(8) 0.002(8)
C50 0.054(10) 0.049(9) 0.048(8) 0.006(8) -0.004(8) 0.003(8)
F102 0.039(7) 0.154(16) 0.069(9) 0.046(10) 0.005(7) -0.002(8)
C41 0.055(10) 0.025(8) 0.038(8) -0.007(7) -0.012(8) 0.001(7)
C116 0.048(8) 0.041(8) 0.043(9) -0.003(7) -0.010(7) -0.007(7)
C113 0.063(12) 0.032(9) 0.053(9) -0.008(8) -0.004(9) 0.000(9)
C64 0.045(9) 0.022(6) 0.038(9) 0.003(6) -0.011(8) 0.002(6)
C55 0.038(8) 0.026(6) 0.024(8) -0.004(6) 0.003(7) 0.014(6)
O59 0.103(13) 0.035(8) 0.032(8) 0.006(6) -0.024(8) -0.018(8)
C111 0.050(9) 0.026(6) 0.045(9) 0.000(7) -0.001(8) 0.001(6)
C112 0.058(9) 0.012(6) 0.056(9) 0.002(6) -0.002(8) 0.008(6)
C105 0.035(7) 0.050(9) 0.060(10) 0.023(7) 0.016(7) 0.021(7)
F48 0.100(14) 0.16(2) 0.23(3) -0.13(2) -0.083(17) 0.094(15)
C88 0.054(9) 0.026(8) 0.028(7) -0.001(6) 0.008(7) -0.001(7)
C66 0.143(17) 0.062(13) 0.105(18) -0.016(14) 0.031(17) -0.049(14)
F47 0.055(10) 0.16(2) 0.26(3) 0.08(2) 0.031(15) -0.023(12)
C100 0.072(15) 0.046(12) 0.029(11) -0.004(9) 0.003(10) 0.008(10)
C108 0.043(11) 0.066(12) 0.057(9) 0.014(10) 0.008(9) -0.021(10)
F49 0.094(14) 0.20(2) 0.092(16) 0.004(15) -0.033(12) 0.086(15)
C19 0.041(8) 0.031(8) 0.039(9) -0.006(7) 0.004(7) -0.001(6)
C65 0.058(9) 0.027(7) 0.054(9) -0.013(7) -0.004(8) 0.002(7)
C58 0.026(9) 0.046(12) 0.056(16) -0.018(11) -0.002(9) 0.003(8)
C107 0.051(9) 0.066(9) 0.050(9) 0.015(8) -0.002(7) -0.019(8)
C68 0.065(13) 0.050(12) 0.061(10) -0.021(9) -0.002(10) 0.023(10)
C117 0.062(10) 0.078(11) 0.079(11) 0.001(10) 0.001(9) -0.029(9)
C115 0.069(10) 0.053(11) 0.052(12) -0.020(10) -0.007(9) 0.017(9)
C106 0.050(8) 0.046(9) 0.035(9) 0.017(7) -0.006(7) -0.012(7)
O16 0.085(9) 0.020(6) 0.075(9) -0.007(6) 0.008(7) 0.001(6)
C67 0.122(14) 0.067(14) 0.078(16) 0.000(13) -0.012(13) 0.066(13)
C84 0.029(6) 0.028(7) 0.035(7) 0.005(5) 0.006(6) 0.008(6)
C60 0.044(12) 0.042(11) 0.043(13) -0.010(9) -0.002(10) -0.011(9)
C110 0.043(10) 0.124(18) 0.074(13) 0.010(14) -0.010(10) -0.021(11)
C38 0.045(6) 0.018(6) 0.027(7) 0.006(5) 0.001(5) 0.006(5)
C46 0.029(11) 0.059(15) 0.13(3) 0.015(17) -0.014(14) 0.005(10)
C51 0.083(11) 0.060(10) 0.048(9) 0.009(8) -0.010(8) 0.007(8)
C118 0.091(18) 0.085(16) 0.083(12) 0.012(13) 0.025(12) -0.030(15)
C52 0.114(19) 0.079(14) 0.079(16) 0.012(12) -0.037(14) -0.012(13)
C120 0.056(11) 0.126(17) 0.117(19) 0.014(17) -0.025(13) -0.042(11)
C109 0.121(19) 0.063(9) 0.063(14) 0.005(10) -0.002(13) -0.052(10)
C119 0.14(2) 0.069(10) 0.096(19) -0.005(13) 0.001(17) -0.059(11)
C98 0.018(7) 0.033(9) 0.038(11) 0.004(8) 0.002(7) -0.009(6)
C114 0.088(13) 0.044(10) 0.060(11) -0.002(10) 0.004(11) -0.023(10)
C5 0.088(12) 0.057(10) 0.081(12) -0.002(8) 0.012(9) 0.011(9)
C7 0.108(11) 0.090(13) 0.114(14) 0.014(10) 0.020(10) 0.005(10)
C8 0.120(11) 0.118(13) 0.121(14) 0.023(10) 0.008(10) -0.003(10)
C9 0.123(11) 0.101(13) 0.115(14) 0.010(10) 0.009(10) -0.002(10)
C10 0.119(12) 0.098(13) 0.125(14) 0.022(10) 0.003(11) 0.004(10)
C11 0.104(11) 0.082(12) 0.102(13) 0.011(9) 0.006(10) 0.010(9)
C6 0.103(11) 0.054(10) 0.094(12) 0.003(9) 0.018(9) 0.005(8)
N13 0.130(12) 0.132(14) 0.108(13) 0.013(11) 0.017(10) 0.008(10)
C12 0.119(12) 0.118(13) 0.114(14) 0.017(10) 0.003(10) -0.008(10)
C15 0.128(12) 0.129(14) 0.129(14) 0.024(11) 0.016(10) -0.003(11)
C14 0.130(12) 0.138(14) 0.116(14) 0.026(11) 0.006(11) 0.005(10)
C54 0.104(14) 0.097(17) 0.055(13) 0.015(12) 0.002(12) -0.020(12)
C53 0.111(17) 0.104(16) 0.056(13) 0.004(11) -0.021(13) 0.045(14)
C25 0.066(18) 0.11(2) 0.25(3) -0.04(2) -0.03(2) 0.031(17)
C24 0.056(12) 0.092(16) 0.15(2) 0.007(14) -0.037(15) -0.002(11)
C27 0.089(19) 0.11(2) 0.15(3) -0.012(19) -0.03(2) -0.030(16)
C26 0.10(2) 0.19(4) 0.20(3) 0.08(3) -0.07(2) 0.00(2)
C23 0.053(10) 0.034(10) 0.072(15) 0.013(9) -0.007(10) -0.005(8)
C70 0.062(6) 0.053(7) 0.051(8) 0.004(6) -0.004(6) -0.001(5)
C71 0.069(6) 0.081(7) 0.080(8) 0.002(6) -0.008(6) 0.000(6)
C72 0.062(11) 0.081(8) 0.096(12) 0.002(9) 0.000(10) 0.006(8)
C74 0.084(11) 0.095(11) 0.111(12) 0.006(10) -0.004(11) -0.020(10)
C73 0.100(13) 0.114(14) 0.093(9) -0.002(9) -0.029(9) 0.002(12)
C91 0.08(3) 0.051(12) 0.05(2) 0.011(12) -0.01(2) 0.009(16)
C90 0.084(10) 0.056(8) 0.037(7) 0.010(7) 0.005(7) 0.003(8)
C94 0.085(12) 0.09(3) 0.06(3) 0.03(2) -0.012(14) -0.005(15)
C96 0.10(3) 0.07(2) 0.031(12) -0.002(16) 0.006(18) -0.02(2)
C89 0.050(9) 0.039(8) 0.024(6) -0.008(6) 0.011(6) 0.004(7)
C93 0.10(2) 0.054(11) 0.047(16) 0.013(10) -0.031(16) 0.007(14)
C92 0.106(18) 0.051(16) 0.056(18) 0.020(14) -0.029(15) 0.002(15)
C95 0.121(18) 0.11(2) 0.035(15) 0.000(16) 0.033(15) -0.014(18)

loop_
_atom_type_symbol
_atom_type_description
_atom_type_scat_dispersion_real
_atom_type_scat_dispersion_imag
_atom_type_scat_source
C C 0.0033 0.0016 'International Tables Vol C Tables 4.2.6.8 and 6.1.1.4'
H H 0.0000 0.0000 'International Tables Vol C Tables 4.2.6.8 and 6.1.1.4'
Cu Cu 0.3201 1.2651 'International Tables Vol C Tables 4.2.6.8 and 6.1.1.4'
F F 0.0171 0.0103 'International Tables Vol C Tables 4.2.6.8 and 6.1.1.4'
N N 0.0061 0.0033 'International Tables Vol C Tables 4.2.6.8 and 6.1.1.4'
O O 0.0106 0.0060 'International Tables Vol C Tables 4.2.6.8 and 6.1.1.4'

loop_
_geom_angle_atom_site_label_1
_geom_angle_atom_site_label_2
_geom_angle_atom_site_label_3
_geom_angle
_geom_angle_site_symmetry_1
_geom_angle_site_symmetry_3
_geom_angle_publ_flag
Cu20 Cu18 Cu3 95.10(11) . . ?
Cu17 Cu18 Cu20 147.49(14) . . ?
Cu17 Cu18 Cu3 57.88(9) . . ?
Cu17 Cu18 Cu40 100.92(12) . . ?
Cu17 Cu18 Cu1 123.57(10) . . ?
Cu17 Cu18 Cu56 73.03(10) . . ?
Cu40 Cu18 Cu20 111.58(11) . . ?
Cu40 Cu18 Cu3 137.92(12) . . ?
Cu40 Cu18 Cu1 86.84(8) . . ?
Cu40 Cu18 Cu56 64.24(10) . . ?
Cu1 Cu18 Cu20 59.55(8) . . ?
Cu1 Cu18 Cu3 79.21(8) . . ?
Cu56 Cu18 Cu20 120.07(11) . . ?
Cu56 Cu18 Cu3 74.39(10) . . ?
Cu56 Cu18 Cu1 60.53(8) . . ?
C22 Cu18 Cu20 94.9(6) . . ?
C22 Cu18 Cu3 48.6(6) . . ?
C22 Cu18 Cu17 54.3(6) . . ?
C22 Cu18 Cu40 149.5(6) . . ?
C22 Cu18 Cu1 120.8(6) . . ?
C22 Cu18 Cu56 115.8(6) . . ?
C22 Cu18 C55 103.5(8) . . ?
C55 Cu18 Cu20 161.5(5) . . ?
C55 Cu18 Cu3 96.0(5) . . ?
C55 Cu18 Cu17 50.1(5) . . ?
C55 Cu18 Cu40 51.3(5) . . ?
C55 Cu18 Cu1 108.3(5) . . ?
C55 Cu18 Cu56 49.8(5) . . ?
C19 Cu18 Cu20 48.7(6) . . ?
C19 Cu18 Cu3 142.8(6) . . ?
C19 Cu18 Cu17 158.7(6) . . ?
C19 Cu18 Cu40 66.5(6) . . ?
C19 Cu18 Cu1 74.4(6) . . ?
C19 Cu18 Cu56 112.9(7) . . ?
C19 Cu18 C22 129.7(9) . . ?
C19 Cu18 C55 116.9(8) . . ?
Cu18 Cu20 Cu87 81.20(9) . . ?
Cu18 Cu20 Cu21 69.71(9) . . ?
Cu1 Cu20 Cu18 59.64(8) . . ?
Cu1 Cu20 Cu87 54.24(8) . . ?
Cu1 Cu20 Cu21 99.05(10) . . ?
Cu21 Cu20 Cu87 59.60(9) . . ?
O30 Cu20 Cu18 132.0(4) . . ?
O30 Cu20 Cu87 113.8(4) . . ?
O30 Cu20 Cu1 164.7(4) . . ?
O30 Cu20 Cu21 79.4(4) . . ?
O30 Cu20 C35 111.1(7) . . ?
O30 Cu20 C19 121.9(7) . . ?
C35 Cu20 Cu18 110.6(5) . . ?
C35 Cu20 Cu87 45.1(6) . . ?
C35 Cu20 Cu1 54.1(5) . . ?
C35 Cu20 Cu21 101.9(7) . . ?
C19 Cu20 Cu18 45.7(5) . . ?
C19 Cu20 Cu87 120.1(6) . . ?
C19 Cu20 Cu1 73.1(6) . . ?
C19 Cu20 Cu21 109.8(6) . . ?
C19 Cu20 C35 121.6(9) . . ?
N85 Cu86 Cu87 147.1(4) 2_665 . ?
N85 Cu86 O99 92.5(6) 2_665 . ?
N85 Cu86 C88 155.4(8) 2_665 . ?
N85 Cu86 C89 126.2(7) 2_665 . ?
O99 Cu86 Cu87 78.1(5) . . ?
C88 Cu86 Cu87 43.6(6) . . ?
C88 Cu86 O99 111.8(8) . . ?
C88 Cu86 C89 35.2(8) . . ?
C89 Cu86 Cu87 78.8(5) . . ?
C89 Cu86 O99 134.7(7) . . ?
Cu87 Cu3 Cu18 81.62(9) . . ?
Cu17 Cu3 Cu18 55.99(9) . . ?
Cu17 Cu3 Cu87 137.56(12) . . ?
Cu17 Cu3 Cu21 100.92(11) . . ?
Cu21 Cu3 Cu18 69.45(10) . . ?
Cu21 Cu3 Cu87 61.26(9) . . ?
C22 Cu3 Cu18 46.9(6) . . ?
C22 Cu3 Cu87 100.9(5) . . ?
C22 Cu3 Cu17 52.9(7) . . ?
C22 Cu3 Cu21 48.0(7) . . ?
C22 Cu3 C2 117.1(8) . . ?
C22 Cu3 C116 147.5(10) . . ?
C22 Cu3 C88 94.6(8) . . ?
O4 Cu3 Cu18 134.8(5) . . ?
O4 Cu3 Cu87 141.5(6) . . ?
O4 Cu3 Cu17 80.3(5) . . ?
O4 Cu3 Cu21 113.4(6) . . ?
O4 Cu3 C22 99.3(7) . . ?
O4 Cu3 C2 133.3(8) . . ?
O4 Cu3 C116 102.8(8) . . ?
O4 Cu3 C88 102.8(7) . . ?
C2 Cu3 Cu18 70.4(6) . . ?
C2 Cu3 Cu87 61.2(5) . . ?
C2 Cu3 Cu17 98.6(5) . . ?
C2 Cu3 Cu21 112.6(5) . . ?
C2 Cu3 C88 102.2(7) . . ?
C116 Cu3 Cu18 101.3(7) . . ?
C116 Cu3 Cu87 75.7(5) . . ?
C116 Cu3 Cu17 108.0(7) . . ?
C116 Cu3 Cu21 136.7(5) . . ?
C116 Cu3 C2 32.8(8) . . ?
C116 Cu3 C88 103.2(8) . . ?
C88 Cu3 Cu18 108.2(5) . . ?
C88 Cu3 Cu87 43.2(5) . . ?
C88 Cu3 Cu17 147.1(5) . . ?
C88 Cu3 Cu21 47.4(5) . . ?
Cu20 Cu87 Cu86 111.57(11) . . ?
Cu3 Cu87 Cu20 94.23(10) . . ?
Cu3 Cu87 Cu86 109.06(12) . . ?
Cu3 Cu87 Cu21 59.31(9) . . ?
Cu1 Cu87 Cu20 60.23(9) . . ?
Cu1 Cu87 Cu86 166.15(11) . . ?
Cu1 Cu87 Cu3 83.46(10) . . ?
Cu1 Cu87 Cu21 103.35(11) . . ?
Cu1 Cu87 C2 46.0(5) . . ?
Cu21 Cu87 Cu20 59.41(9) . . ?
Cu21 Cu87 Cu86 79.17(11) . . ?
O97 Cu87 Cu20 140.9(4) . . ?
O97 Cu87 Cu86 84.4(5) . . ?
O97 Cu87 Cu3 114.7(4) . . ?
O97 Cu87 Cu1 95.9(5) . . ?
O97 Cu87 Cu21 158.5(5) . . ?
O97 Cu87 C2 86.5(6) . . ?
C2 Cu87 Cu20 95.0(5) . . ?
C2 Cu87 Cu86 147.5(5) . . ?
C2 Cu87 Cu3 48.3(4) . . ?
C2 Cu87 Cu21 100.1(4) . . ?
C35 Cu87 Cu20 47.3(6) . . ?
C35 Cu87 Cu86 108.2(6) . . ?
C35 Cu87 Cu3 134.4(6) . . ?
C35 Cu87 Cu1 58.0(6) . . ?
C35 Cu87 Cu21 103.8(6) . . ?
C35 Cu87 O97 94.3(7) . . ?
C35 Cu87 C2 103.5(8) . . ?
C88 Cu87 Cu20 107.5(6) . . ?
C88 Cu87 Cu86 46.1(6) . . ?
C88 Cu87 Cu3 63.5(6) . . ?
C88 Cu87 Cu1 144.6(6) . . ?
C88 Cu87 Cu21 49.7(6) . . ?
C88 Cu87 O97 108.8(8) . . ?
C88 Cu87 C2 109.3(7) . . ?
C88 Cu87 C35 140.5(9) . . ?
Cu56 Cu39 Cu40 59.99(9) . . ?
Cu37 Cu39 Cu40 58.51(9) . . ?
Cu37 Cu39 Cu56 94.64(12) . . ?
C41 Cu39 Cu40 43.8(6) . . ?
C41 Cu39 Cu56 102.1(6) . . ?
C41 Cu39 Cu37 61.3(5) . . ?
O59 Cu39 Cu40 109.1(5) . . ?
O59 Cu39 Cu56 85.2(4) . . ?
O59 Cu39 Cu37 164.6(6) . . ?
O59 Cu39 C41 103.7(8) . . ?
O59 Cu39 C38 146.8(8) . . ?
O59 Cu39 C70 112.2(8) . . ?
C38 Cu39 Cu40 99.8(6) . . ?
C38 Cu39 Cu56 95.7(6) . . ?
C38 Cu39 Cu37 48.6(6) . . ?
C38 Cu39 C41 108.6(8) . . ?
C38 Cu39 C70 35.4(8) . . ?
C70 Cu39 Cu40 134.0(6) . . ?
C70 Cu39 Cu56 104.1(7) . . ?
C70 Cu39 Cu37 82.8(6) . . ?
C70 Cu39 C41 136.8(8) . . ?
Cu1 Cu36 Cu37 65.44(9) . . ?
O77 Cu36 Cu1 148.9(5) . . ?
O77 Cu36 Cu37 89.1(4) . . ?
O77 Cu36 C35 154.3(7) . . ?
O77 Cu36 C38 98.0(7) . . ?
C35 Cu36 Cu1 56.2(5) . . ?
C35 Cu36 Cu37 107.0(5) . . ?
C111 Cu36 Cu1 91.3(6) . . ?
C111 Cu36 Cu37 133.0(6) . . ?
C111 Cu36 O77 119.7(7) . . ?
C111 Cu36 C35 35.3(7) . . ?
C111 Cu36 C38 141.0(8) . . ?
C38 Cu36 Cu1 52.3(5) . . ?
C38 Cu36 Cu37 50.2(5) . . ?
C38 Cu36 C35 107.7(7) . . ?
Cu18 Cu17 Cu3 66.13(9) . . ?
C22 Cu17 Cu18 51.2(6) . . ?
C22 Cu17 Cu3 51.8(6) . . ?
C64 Cu17 Cu18 91.2(5) . . ?
C64 Cu17 Cu3 132.0(5) . . ?
C64 Cu17 C22 139.7(8) . . ?
C55 Cu17 Cu18 55.6(5) . . ?
C55 Cu17 Cu3 106.8(5) . . ?
C55 Cu17 C22 105.9(8) . . ?
C55 Cu17 C64 35.7(7) . . ?
O16 Cu17 Cu18 151.0(6) . . ?
O16 Cu17 Cu3 90.4(5) . . ?
O16 Cu17 C22 101.3(8) . . ?
O16 Cu17 C64 117.7(7) . . ?
O16 Cu17 C55 152.8(8) . . ?
Cu18 Cu40 Cu39 102.73(12) . . ?
Cu18 Cu40 Cu56 60.36(10) . . ?
Cu18 Cu40 Cu37 83.75(11) . . ?
Cu18 Cu40 Cu42 168.47(13) . . ?
Cu56 Cu40 Cu39 58.80(10) . . ?
Cu56 Cu40 Cu42 115.37(13) . . ?
Cu37 Cu40 Cu39 58.67(9) . . ?
Cu37 Cu40 Cu56 93.97(11) . . ?
Cu37 Cu40 Cu42 107.57(13) . . ?
Cu42 Cu40 Cu39 82.06(12) . . ?
O69 Cu40 Cu18 95.5(5) . . ?
O69 Cu40 Cu39 159.3(5) . . ?
O69 Cu40 Cu56 141.1(4) . . ?
O69 Cu40 Cu37 114.5(4) . . ?
O69 Cu40 Cu42 82.0(5) . . ?
O69 Cu40 C19 86.3(6) . . ?
C41 Cu40 Cu18 145.4(6) . . ?
C41 Cu40 Cu39 51.2(7) . . ?
C41 Cu40 Cu56 108.1(7) . . ?
C41 Cu40 Cu37 63.7(6) . . ?
C41 Cu40 Cu42 44.9(6) . . ?
C41 Cu40 O69 108.1(8) . . ?
C41 Cu40 C55 144.3(8) . . ?
C41 Cu40 C19 110.0(7) . . ?
C55 Cu40 Cu18 54.8(5) . . ?
C55 Cu40 Cu39 105.6(5) . . ?
C55 Cu40 Cu56 48.5(5) . . ?
C55 Cu40 Cu37 132.8(5) . . ?
C55 Cu40 Cu42 114.0(5) . . ?
C55 Cu40 O69 93.0(7) . . ?
C55 Cu40 C19 99.5(7) . . ?
C19 Cu40 Cu18 45.4(5) . . ?
C19 Cu40 Cu39 99.4(5) . . ?
C19 Cu40 Cu56 94.3(5) . . ?
C19 Cu40 Cu37 48.9(5) . . ?
C19 Cu40 Cu42 144.9(5) . . ?
Cu18 Cu1 Cu56 59.73(8) . . ?
Cu18 Cu1 Cu37 79.70(8) . . ?
Cu20 Cu1 Cu18 60.81(8) . . ?
Cu20 Cu1 Cu56 120.54(11) . . ?
Cu20 Cu1 Cu37 75.16(10) . . ?
Cu87 Cu1 Cu18 87.69(8) . . ?
Cu87 Cu1 Cu20 65.54(10) . . ?
Cu87 Cu1 Cu36 100.98(11) . . ?
Cu87 Cu1 Cu56 112.20(11) . . ?
Cu87 Cu1 Cu37 139.92(13) . . ?
Cu36 Cu1 Cu18 123.61(10) . . ?
Cu36 Cu1 Cu20 72.62(9) . . ?
Cu36 Cu1 Cu56 146.82(13) . . ?
Cu36 Cu1 Cu37 58.16(8) . . ?
Cu56 Cu1 Cu37 93.92(11) . . ?
C2 Cu1 Cu18 75.1(6) . . ?
C2 Cu1 Cu20 115.1(6) . . ?
C2 Cu1 Cu87 67.6(6) . . ?
C2 Cu1 Cu36 158.9(6) . . ?
C2 Cu1 Cu56 48.2(6) . . ?
C2 Cu1 Cu37 141.6(6) . . ?
C2 Cu1 C35 116.4(8) . . ?
C2 Cu1 C38 129.3(8) . . ?
C35 Cu1 Cu18 106.8(6) . . ?
C35 Cu1 Cu20 48.8(5) . . ?
C35 Cu1 Cu87 49.4(6) . . ?
C35 Cu1 Cu36 52.3(6) . . ?
C35 Cu1 Cu56 159.9(6) . . ?
C35 Cu1 Cu37 98.3(6) . . ?
C38 Cu1 Cu18 120.9(5) . . ?
C38 Cu1 Cu20 114.2(5) . . ?
C38 Cu1 Cu87 148.2(5) . . ?
C38 Cu1 Cu36 53.1(5) . . ?
C38 Cu1 Cu56 95.4(5) . . ?
C38 Cu1 Cu37 47.0(6) . . ?
C38 Cu1 C35 104.6(8) . . ?
Cu18 Cu56 Cu39 100.88(11) . . ?
Cu18 Cu56 Cu40 55.40(9) . . ?
Cu18 Cu56 Cu1 59.74(8) . . ?
Cu39 Cu56 Cu40 61.21(10) . . ?
Cu1 Cu56 Cu39 69.59(10) . . ?
Cu1 Cu56 Cu40 81.83(10) . . ?
O57 Cu56 Cu18 163.8(5) . . ?
O57 Cu56 Cu39 80.6(5) . . ?
O57 Cu56 Cu40 113.6(5) . . ?
O57 Cu56 Cu1 134.2(5) . . ?
O57 Cu56 C55 112.0(7) . . ?
C2 Cu56 Cu18 74.3(6) . . ?
C2 Cu56 Cu39 109.0(5) . . ?
C2 Cu56 Cu40 122.2(6) . . ?
C2 Cu56 Cu1 46.5(5) . . ?
C2 Cu56 O57 120.7(7) . . ?
C2 Cu56 C55 119.4(8) . . ?
C55 Cu56 Cu18 52.0(5) . . ?
C55 Cu56 Cu39 107.0(6) . . ?
C55 Cu56 Cu40 47.5(5) . . ?
C55 Cu56 Cu1 109.6(5) . . ?
Cu39 Cu37 Cu1 69.21(10) . . ?
Cu36 Cu37 Cu39 100.34(12) . . ?
Cu36 Cu37 Cu40 138.39(13) . . ?
Cu36 Cu37 Cu1 56.40(8) . . ?
Cu40 Cu37 Cu39 62.83(10) . . ?
Cu40 Cu37 Cu1 82.07(9) . . ?
O75 Cu37 Cu39 113.5(5) . . ?
O75 Cu37 Cu36 81.5(5) . . ?
O75 Cu37 Cu40 139.7(5) . . ?
O75 Cu37 Cu1 136.5(4) . . ?
O75 Cu37 C41 101.0(7) . . ?
O75 Cu37 C19 132.9(7) . . ?
O75 Cu37 C106 101.2(7) . . ?
C41 Cu37 Cu39 49.6(5) . . ?
C41 Cu37 Cu36 148.5(5) . . ?
C41 Cu37 Cu40 43.7(5) . . ?
C41 Cu37 Cu1 109.6(5) . . ?
C19 Cu37 Cu39 112.9(5) . . ?
C19 Cu37 Cu36 98.1(5) . . ?
C19 Cu37 Cu40 61.0(5) . . ?
C19 Cu37 Cu1 69.6(5) . . ?
C19 Cu37 C41 102.5(7) . . ?
C106 Cu37 Cu39 139.0(6) . . ?
C106 Cu37 Cu36 105.9(7) . . ?
C106 Cu37 Cu40 76.7(6) . . ?
C106 Cu37 Cu1 100.3(6) . . ?
C106 Cu37 C41 104.4(8) . . ?
C106 Cu37 C19 33.2(7) . . ?
C38 Cu37 Cu39 48.0(5) . . ?
C38 Cu37 Cu36 52.5(5) . . ?
C38 Cu37 Cu40 103.2(5) . . ?
C38 Cu37 Cu1 48.4(6) . . ?
C38 Cu37 O75 99.1(7) . . ?
C38 Cu37 C41 96.5(8) . . ?
C38 Cu37 C19 117.9(8) . . ?
C38 Cu37 C106 147.4(9) . . ?
Cu20 Cu21 Cu87 60.99(9) . . ?
Cu3 Cu21 Cu20 95.30(12) . . ?
Cu3 Cu21 Cu87 59.42(8) . . ?
C22 Cu21 Cu20 93.3(6) . . ?
C22 Cu21 Cu3 49.7(6) . . ?
C22 Cu21 Cu87 100.6(6) . . ?
C22 Cu21 C88 110.7(8) . . ?
C22 Cu21 C23 33.1(8) . . ?
O28 Cu21 Cu20 84.0(5) . . ?
O28 Cu21 Cu3 165.2(6) . . ?
O28 Cu21 Cu87 108.2(5) . . ?
O28 Cu21 C22 145.0(8) . . ?
O28 Cu21 C88 103.7(8) . . ?
O28 Cu21 C23 113.3(8) . . ?
C88 Cu21 Cu20 103.9(6) . . ?
C88 Cu21 Cu3 62.0(6) . . ?
C88 Cu21 Cu87 44.4(6) . . ?
C88 Cu21 C23 136.7(8) . . ?
C23 Cu21 Cu20 101.6(6) . . ?
C23 Cu21 Cu3 81.3(6) . . ?
C23 Cu21 Cu87 132.8(6) . . ?
O43 Cu42 Cu40 79.2(5) . . ?
O43 Cu42 C50 143.0(9) . . ?
O43 Cu42 N13 88.4(9) . 2_654 ?
C50 Cu42 Cu40 78.6(7) . . ?
C50 Cu42 N13 126.7(10) . 2_654 ?
C41 Cu42 Cu40 44.5(7) . . ?
C41 Cu42 O43 116.5(8) . . ?
C41 Cu42 C50 34.3(9) . . ?
C41 Cu42 N13 152.6(10) . 2_654 ?
N13 Cu42 Cu40 141.3(7) 2_654 . ?
C76 O77 Cu36 118.2(11) . . ?
C104 N85 Cu86 121.2(12) . 2_664 ?
C84 N85 Cu86 122.1(11) . 2_664 ?
C84 N85 C104 116.7(15) . . ?
O77 C76 C78 115.3(15) . . ?
O75 C76 O77 126.4(17) . . ?
O75 C76 C78 118.1(17) . . ?
C29 O30 Cu20 124.8(13) . . ?
C44 O43 Cu42 121.3(13) . . ?
Cu18 C22 Cu3 84.6(8) . . ?
Cu18 C22 Cu17 74.5(9) . . ?
Cu18 C22 Cu21 100.4(7) . . ?
Cu3 C22 Cu17 75.2(7) . . ?
Cu21 C22 Cu3 82.2(8) . . ?
Cu21 C22 Cu17 157.2(11) . . ?
C23 C22 Cu18 118.7(18) . . ?
C23 C22 Cu3 152(2) . . ?
C23 C22 Cu17 123.6(18) . . ?
C23 C22 Cu21 78.6(17) . . ?
C29 O28 Cu21 122.1(16) . . ?
O43 C44 C46 113(2) . . ?
O69 C44 O43 135(2) . . ?
O69 C44 C46 112(2) . . ?
C58 O57 Cu56 122.9(14) . . ?
C79 C78 C76 119.5(10) . . ?
C79 C78 C83 120.0 . . ?
C83 C78 C76 120.5(10) . . ?
C78 C79 H79 120.0 . . ?
C80 C79 C78 120.0 . . ?
C80 C79 H79 120.0 . . ?
C79 C80 C81 120.0 . . ?
C79 C80 C105 122.8(9) . . ?
C81 C80 C105 117.1(9) . . ?
C80 C81 C82 120.0 . . ?
C80 C81 C84 117.7(9) . . ?
C82 C81 C84 122.3(9) . . ?
C81 C82 H82 120.0 . . ?
C83 C82 C81 120.0 . . ?
C83 C82 H82 120.0 . . ?
C78 C83 H83 120.0 . . ?
C82 C83 C78 120.0 . . ?
C82 C83 H83 120.0 . . ?
C44 O69 Cu40 112.7(16) . . ?
C5 O4 Cu3 123.9(19) . . ?
C98 O97 Cu87 117.2(13) . . ?
Cu3 C2 Cu87 70.5(6) . . ?
Cu1 C2 Cu3 115.1(9) . . ?
Cu1 C2 Cu87 66.3(5) . . ?
Cu1 C2 Cu56 85.2(8) . . ?
Cu56 C2 Cu3 104.4(8) . . ?
Cu56 C2 Cu87 143.3(10) . . ?
C116 C2 Cu3 72.4(15) . . ?
C116 C2 Cu87 101.5(16) . . ?
C116 C2 Cu1 159.9(17) . . ?
C116 C2 Cu56 111.6(16) . . ?
C76 O75 Cu37 122.7(13) . . ?
O30 C29 C31 117.0(17) . . ?
O28 C29 O30 127(2) . . ?
O28 C29 C31 115.9(19) . . ?
F32 C31 C29 106.9(18) . . ?
F34 C31 F32 106.1(16) . . ?
F34 C31 C29 113.8(18) . . ?
F33 C31 F32 107.5(18) . . ?
F33 C31 F34 106(2) . . ?
F33 C31 C29 115.6(17) . . ?
N85 C104 H104 116.7 . . ?
C105 C104 N85 126.6(17) . . ?
C105 C104 H104 116.7 . . ?
Cu20 C35 Cu36 95.2(9) . . ?
Cu20 C35 Cu1 77.1(6) . . ?
Cu87 C35 Cu20 87.6(8) . . ?
Cu87 C35 Cu36 142.4(10) . . ?
Cu87 C35 Cu1 72.6(5) . . ?
Cu36 C35 Cu1 71.5(7) . . ?
C111 C35 Cu20 112.1(16) . . ?
C111 C35 Cu87 146.1(19) . . ?
C111 C35 Cu36 65.8(15) . . ?
C111 C35 Cu1 137(2) . . ?
C98 O99 Cu86 125.0(13) . . ?
C41 C50 Cu42 66.4(14) . . ?
C41 C50 C51 169(2) . . ?
C51 C50 Cu42 124.7(17) . . ?
Cu39 C41 Cu37 69.2(6) . . ?
Cu40 C41 Cu39 85.1(9) . . ?
Cu40 C41 Cu37 72.5(7) . . ?
Cu40 C41 Cu42 90.6(8) . . ?
Cu42 C41 Cu39 123.7(10) . . ?
Cu42 C41 Cu37 158.6(11) . . ?
C50 C41 Cu39 96.4(17) . . ?
C50 C41 Cu40 168.8(19) . . ?
C50 C41 Cu37 118.3(17) . . ?
C50 C41 Cu42 79.3(16) . . ?
C2 C116 Cu3 74.8(14) . . ?
C2 C116 C117 159(3) . . ?
C117 C116 Cu3 125.6(19) . . ?
H11A C113 H11B 109.5 . . ?
H11A C113 H11C 109.5 . . ?
H11B C113 H11C 109.5 . . ?
C112 C113 H11A 109.5 . . ?
C112 C113 H11B 109.5 . . ?
C112 C113 H11C 109.5 . . ?
C55 C64 Cu17 69.4(14) . . ?
C55 C64 C65 167(2) . . ?
C65 C64 Cu17 123.7(15) . . ?
Cu17 C55 Cu18 74.3(7) . . ?
Cu17 C55 Cu40 147.0(10) . . ?
Cu17 C55 Cu56 98.1(8) . . ?
Cu40 C55 Cu18 73.9(6) . . ?
Cu40 C55 Cu56 83.9(6) . . ?
Cu56 C55 Cu18 78.2(6) . . ?
C64 C55 Cu18 148.8(17) . . ?
C64 C55 Cu17 74.9(14) . . ?
C64 C55 Cu40 135.1(17) . . ?
C64 C55 Cu56 111.2(15) . . ?
C58 O59 Cu39 117.6(14) . . ?
C35 C111 Cu36 78.9(16) . . ?
C35 C111 C112 152(3) . . ?
C112 C111 Cu36 128.0(16) . . ?
C113 C112 C114 112(2) . . ?
C111 C112 C113 109.9(18) . . ?
C111 C112 C114 105.4(19) . . ?
C115 C112 C113 111(2) . . ?
C115 C112 C111 109.3(18) . . ?
C115 C112 C114 109.5(19) . . ?
C80 C105 H105 121.2 . . ?
C104 C105 C80 117.5(15) . . ?
C104 C105 H105 121.2 . . ?
Cu86 C88 Cu3 161.2(11) . . ?
Cu86 C88 Cu21 118.3(10) . . ?
Cu87 C88 Cu86 90.4(8) . . ?
Cu87 C88 Cu3 73.3(7) . . ?
Cu87 C88 Cu21 85.9(8) . . ?
Cu21 C88 Cu3 70.6(6) . . ?
C89 C88 Cu86 75.1(13) . . ?
C89 C88 Cu3 121.1(14) . . ?
C89 C88 Cu87 165.4(17) . . ?
C89 C88 Cu21 100.5(16) . . ?
H66A C66 H66B 109.5 . . ?
H66A C66 H66C 109.5 . . ?
H66B C66 H66C 109.5 . . ?
C65 C66 H66A 113.4 . . ?
C65 C66 H66B 103.4 . . ?
C65 C66 H66C 111.4 . . ?
F101 C100 F102 104.8(19) . . ?
F101 C100 C98 111.1(18) . . ?
F103 C100 F101 110(2) . . ?
F103 C100 F102 106(2) . . ?
F103 C100 C98 117(2) . . ?
F102 C100 C98 107.5(17) . . ?
H10A C108 H10B 109.5 . . ?
H10A C108 H10C 109.5 . . ?
H10B C108 H10C 109.5 . . ?
C107 C108 H10A 109.5 . . ?
C107 C108 H10B 109.5 . . ?
C107 C108 H10C 109.5 . . ?
Cu18 C19 Cu20 85.6(8) . . ?
Cu18 C19 Cu40 68.2(6) . . ?
Cu18 C19 Cu37 116.6(10) . . ?
Cu20 C19 Cu40 145.0(10) . . ?
Cu20 C19 Cu37 104.4(8) . . ?
Cu37 C19 Cu40 70.0(6) . . ?
C106 C19 Cu18 161.4(18) . . ?
C106 C19 Cu20 108.0(16) . . ?
C106 C19 Cu40 103.3(17) . . ?
C106 C19 Cu37 73.1(15) . . ?
C64 C65 C66 108(2) . . ?
C64 C65 C68 107(2) . . ?
C64 C65 C67 110(2) . . ?
C68 C65 C66 107(2) . . ?
C67 C65 C66 113(2) . . ?
C67 C65 C68 111(2) . . ?
O57 C58 O59 132(2) . . ?
O57 C58 C60 115(2) . . ?
O59 C58 C60 113(2) . . ?
C108 C107 C106 111(2) . . ?
C108 C107 C110 118(2) . . ?
C106 C107 C110 106(2) . . ?
C109 C107 C108 107(2) . . ?
C109 C107 C106 112(2) . . ?
C109 C107 C110 103(2) . . ?
C65 C68 H68A 109.5 . . ?
C65 C68 H68B 109.5 . . ?
C65 C68 H68C 109.5 . . ?
H68A C68 H68B 109.5 . . ?
H68A C68 H68C 109.5 . . ?
H68B C68 H68C 109.5 . . ?
C116 C117 C119 100(2) . . ?
C118 C117 C116 109(2) . . ?
C118 C117 C119 111(3) . . ?
C120 C117 C116 107(2) . . ?
C120 C117 C118 109(3) . . ?
C120 C117 C119 121(3) . . ?
C112 C115 H11D 109.5 . . ?
C112 C115 H11E 109.5 . . ?
C112 C115 H11F 109.5 . . ?
H11D C115 H11E 109.5 . . ?
H11D C115 H11F 109.5 . . ?
H11E C115 H11F 109.5 . . ?
C19 C106 Cu37 73.6(15) . . ?
C19 C106 C107 162(2) . . ?
C107 C106 Cu37 124.6(16) . . ?
C5 O16 Cu17 119.7(17) . . ?
C65 C67 H67A 109.5 . . ?
C65 C67 H67B 109.5 . . ?
C65 C67 H67C 109.5 . . ?
H67A C67 H67B 109.5 . . ?
H67A C67 H67C 109.5 . . ?
H67B C67 H67C 109.5 . . ?
N85 C84 C81 124.1(13) . . ?
N85 C84 H84 118.0 . . ?
C81 C84 H84 118.0 . . ?
F61 C60 F62 110(2) . . ?
F61 C60 C58 111(2) . . ?
F63 C60 F61 106.2(19) . . ?
F63 C60 F62 105(2) . . ?
F63 C60 C58 112.8(18) . . ?
F62 C60 C58 111.8(19) . . ?
C107 C110 H11G 109.5 . . ?
C107 C110 H11H 109.5 . . ?
C107 C110 H11I 109.5 . . ?
H11G C110 H11H 109.5 . . ?
H11G C110 H11I 109.5 . . ?
H11H C110 H11I 109.5 . . ?
Cu39 C38 Cu36 160.0(11) . . ?
Cu39 C38 Cu1 98.5(7) . . ?
Cu39 C38 Cu37 83.4(7) . . ?
Cu1 C38 Cu36 74.7(7) . . ?
Cu37 C38 Cu36 77.4(7) . . ?
Cu37 C38 Cu1 84.6(7) . . ?
C70 C38 Cu39 76.7(14) . . ?
C70 C38 Cu36 123.3(16) . . ?
C70 C38 Cu1 115.3(16) . . ?
C70 C38 Cu37 153.5(19) . . ?
F48 C46 C44 112(2) . . ?
F47 C46 C44 113(2) . . ?
F47 C46 F48 107(3) . . ?
F49 C46 C44 116(3) . . ?
F49 C46 F48 105(3) . . ?
F49 C46 F47 103(3) . . ?
C50 C51 C52 111(2) . . ?
C54 C51 C50 106(2) . . ?
C54 C51 C52 112(2) . . ?
C53 C51 C50 107(2) . . ?
C53 C51 C52 112(2) . . ?
C53 C51 C54 108(2) . . ?
C117 C118 H11J 109.5 . . ?
C117 C118 H11K 109.5 . . ?
C117 C118 H11L 109.5 . . ?
H11J C118 H11K 109.5 . . ?
H11J C118 H11L 109.5 . . ?
H11K C118 H11L 109.5 . . ?
C51 C52 H52A 109.5 . . ?
C51 C52 H52B 109.5 . . ?
C51 C52 H52C 109.5 . . ?
H52A C52 H52B 109.5 . . ?
H52A C52 H52C 109.5 . . ?
H52B C52 H52C 109.5 . . ?
C117 C120 H12A 109.5 . . ?
C117 C120 H12B 109.5 . . ?
C117 C120 H12C 109.5 . . ?
H12A C120 H12B 109.5 . . ?
H12A C120 H12C 109.5 . . ?
H12B C120 H12C 109.5 . . ?
C107 C109 H10D 109.5 . . ?
C107 C109 H10E 109.5 . . ?
C107 C109 H10F 109.5 . . ?
H10D C109 H10E 109.5 . . ?
H10D C109 H10F 109.5 . . ?
H10E C109 H10F 109.5 . . ?
C117 C119 H11M 109.5 . . ?
C117 C119 H11N 109.5 . . ?
C117 C119 H11O 109.5 . . ?
H11M C119 H11N 109.5 . . ?
H11M C119 H11O 109.5 . . ?
H11N C119 H11O 109.5 . . ?
O97 C98 O99 128.7(18) . . ?
O97 C98 C100 119.2(18) . . ?
O99 C98 C100 112.0(18) . . ?
C112 C114 H11P 109.5 . . ?
C112 C114 H11Q 109.5 . . ?
C112 C114 H11R 109.5 . . ?
H11P C114 H11Q 109.5 . . ?
H11P C114 H11R 109.5 . . ?
H11Q C114 H11R 109.5 . . ?
O4 C5 C6 116(3) . . ?
O16 C5 O4 125(3) . . ?
O16 C5 C6 117(2) . . ?
C8 C7 H7 120.0 . . ?
C8 C7 C6 120.0 . . ?
C6 C7 H7 120.0 . . ?
C7 C8 C9 120.0 . . ?
C7 C8 C15 121.3(16) . . ?
C9 C8 C15 118.7(16) . . ?
C8 C9 C10 120.0 . . ?
C8 C9 C12 119.1(17) . . ?
C10 C9 C12 120.9(17) . . ?
C9 C10 H10 120.0 . . ?
C11 C10 C9 120.0 . . ?
C11 C10 H10 120.0 . . ?
C10 C11 H11 120.0 . . ?
C10 C11 C6 120.0 . . ?
C6 C11 H11 120.0 . . ?
C7 C6 C5 118.9(18) . . ?
C11 C6 C5 121.0(18) . . ?
C11 C6 C7 120.0 . . ?
C12 N13 Cu42 121.7(19) . 2_655 ?
C12 N13 C14 118(3) . . ?
C14 N13 Cu42 119.6(19) . 2_655 ?
C9 C12 H12 118.8 . . ?
N13 C12 C9 122(2) . . ?
N13 C12 H12 118.8 . . ?
C8 C15 H15 120.6 . . ?
C8 C15 C14 118.7(19) . . ?
C14 C15 H15 120.6 . . ?
N13 C14 C15 123(2) . . ?
N13 C14 H14 118.6 . . ?
C15 C14 H14 118.6 . . ?
C51 C54 H54A 109.5 . . ?
C51 C54 H54B 109.5 . . ?
C51 C54 H54C 109.5 . . ?
H54A C54 H54B 109.5 . . ?
H54A C54 H54C 109.5 . . ?
H54B C54 H54C 109.5 . . ?
C51 C53 H53A 109.5 . . ?
C51 C53 H53B 109.5 . . ?
C51 C53 H53C 109.5 . . ?
H53A C53 H53B 109.5 . . ?
H53A C53 H53C 109.5 . . ?
H53B C53 H53C 109.5 . . ?
H25A C25 H25B 109.5 . . ?
H25A C25 H25C 109.5 . . ?
H25B C25 H25C 109.5 . . ?
C24 C25 H25A 109.5 . . ?
C24 C25 H25B 109.5 . . ?
C24 C25 H25C 109.5 . . ?
C27 C24 C25 115(2) . . ?
C27 C24 C26 109(2) . . ?
C27 C24 C23 107.4(18) . . ?
C26 C24 C25 110(2) . . ?
C23 C24 C25 106.7(17) . . ?
C23 C24 C26 108.7(19) . . ?
C24 C27 H27A 109.5 . . ?
C24 C27 H27B 109.5 . . ?
C24 C27 H27C 109.5 . . ?
H27A C27 H27B 109.5 . . ?
H27A C27 H27C 109.5 . . ?
H27B C27 H27C 109.5 . . ?
C24 C26 H26A 109.5 . . ?
C24 C26 H26B 109.5 . . ?
C24 C26 H26C 109.5 . . ?
H26A C26 H26B 109.5 . . ?
H26A C26 H26C 109.5 . . ?
H26B C26 H26C 109.5 . . ?
C22 C23 Cu21 68.2(14) . . ?
C22 C23 C24 157(2) . . ?
C24 C23 Cu21 134.6(18) . . ?
C38 C70 Cu39 68.0(12) . . ?
C38 C70 C71 159(2) . . ?
C71 C70 Cu39 132.5(15) . . ?
C70 C71 C72 106.8(16) . . ?
C70 C71 C74 110.0(17) . . ?
C70 C71 C73 110.0(17) . . ?
C72 C71 C74 113.1(18) . . ?
C72 C71 C73 108.2(18) . . ?
C73 C71 C74 108.6(18) . . ?
C71 C72 H72A 109.5 . . ?
C71 C72 H72B 109.5 . . ?
C71 C72 H72C 109.5 . . ?
H72A C72 H72B 109.5 . . ?
H72A C72 H72C 109.5 . . ?
H72B C72 H72C 109.5 . . ?
C71 C74 H74A 109.5 . . ?
C71 C74 H74B 109.5 . . ?
C71 C74 H74C 109.5 . . ?
H74A C74 H74B 109.5 . . ?
H74A C74 H74C 109.5 . . ?
H74B C74 H74C 109.5 . . ?
C71 C73 H73A 109.5 . . ?
C71 C73 H73B 109.5 . . ?
C71 C73 H73C 109.5 . . ?
H73A C73 H73B 109.5 . . ?
H73A C73 H73C 109.5 . . ?
H73B C73 H73C 109.5 . . ?
H91A C91 H91B 109.5 . . ?
H91A C91 H91C 109.5 . . ?
H91B C91 H91C 109.5 . . ?
C90 C91 H91A 109.5 . . ?
C90 C91 H91B 109.5 . . ?
C90 C91 H91C 109.5 . . ?
C94 C90 C91 110(2) . . ?
C96 C90 C91 109(2) . . ?
C96 C90 C94 109(3) . . ?
C89 C90 C91 109(2) . . ?
C89 C90 C94 109(2) . . ?
C89 C90 C96 112(2) . . ?
C89 C90 C93 109.9(17) . . ?
C89 C90 C92 108.7(17) . . ?
C89 C90 C95 109.5(19) . . ?
C93 C90 C92 112(2) . . ?
C93 C90 C95 110(2) . . ?
C92 C90 C95 107(2) . . ?
C90 C94 H94A 109.5 . . ?
C90 C94 H94B 109.5 . . ?
C90 C94 H94C 109.5 . . ?
H94A C94 H94B 109.5 . . ?
H94A C94 H94C 109.5 . . ?
H94B C94 H94C 109.5 . . ?
C90 C96 H96A 109.5 . . ?
C90 C96 H96B 109.5 . . ?
C90 C96 H96C 109.5 . . ?
H96A C96 H96B 109.5 . . ?
H96A C96 H96C 109.5 . . ?
H96B C96 H96C 109.5 . . ?
C88 C89 Cu86 69.7(12) . . ?
C88 C89 C90 162.9(19) . . ?
C90 C89 Cu86 126.8(12) . . ?
C90 C93 H93A 109.5 . . ?
C90 C93 H93B 109.5 . . ?
C90 C93 H93C 109.5 . . ?
H93A C93 H93B 109.5 . . ?
H93A C93 H93C 109.5 . . ?
H93B C93 H93C 109.5 . . ?
C90 C92 H92A 109.5 . . ?
C90 C92 H92B 109.5 . . ?
C90 C92 H92C 109.5 . . ?
H92A C92 H92B 109.5 . . ?
H92A C92 H92C 109.5 . . ?
H92B C92 H92C 109.5 . . ?
C90 C95 H95A 109.5 . . ?
C90 C95 H95B 109.5 . . ?
C90 C95 H95C 109.5 . . ?
H95A C95 H95B 109.5 . . ?
H95A C95 H95C 109.5 . . ?
H95B C95 H95C 109.5 . . ?

loop_
_geom_bond_atom_site_label_1
_geom_bond_atom_site_label_2
_geom_bond_distance
_geom_bond_site_symmetry_2
_geom_bond_publ_flag
Cu18 Cu20 2.711(3) . ?
Cu18 Cu3 2.776(3) . ?
Cu18 Cu17 2.516(3) . ?
Cu18 Cu40 2.537(4) . ?
Cu18 Cu1 2.679(2) . ?
Cu18 Cu56 2.679(3) . ?
Cu18 C22 2.03(2) . ?
Cu18 C55 2.157(18) . ?
Cu18 C19 1.944(19) . ?
Cu20 Cu87 2.807(3) . ?
Cu20 Cu1 2.677(3) . ?
Cu20 Cu21 2.763(4) . ?
Cu20 O30 2.018(14) . ?
Cu20 C35 2.07(2) . ?
Cu20 C19 2.04(2) . ?
Cu86 Cu87 2.819(4) . ?
Cu86 N85 1.973(15) 2_665 ?
Cu86 O99 2.110(17) . ?
Cu86 C88 2.03(2) . ?
Cu86 C89 2.091(17) . ?
Cu3 Cu87 2.718(3) . ?
Cu3 Cu17 2.571(4) . ?
Cu3 Cu21 2.715(3) . ?
Cu3 C22 2.09(2) . ?
Cu3 O4 2.056(16) . ?
Cu3 C2 2.15(2) . ?
Cu3 C116 2.13(2) . ?
Cu3 C88 2.54(2) . ?
Cu87 Cu1 2.502(3) . ?
Cu87 Cu21 2.768(4) . ?
Cu87 O97 2.128(14) . ?
Cu87 C2 2.527(18) . ?
Cu87 C35 1.99(2) . ?
Cu87 C88 1.94(2) . ?
Cu39 Cu40 2.809(4) . ?
Cu39 Cu56 2.742(4) . ?
Cu39 Cu37 2.697(4) . ?
Cu39 C41 2.20(2) . ?
Cu39 O59 2.016(15) . ?
Cu39 C38 2.019(19) . ?
Cu39 C70 2.12(2) . ?
Cu36 Cu1 2.537(3) . ?
Cu36 Cu37 2.588(3) . ?
Cu36 O77 1.970(14) . ?
Cu36 C35 2.12(2) . ?
Cu36 C111 1.97(3) . ?
Cu36 C38 2.102(19) . ?
Cu17 C22 2.12(2) . ?
Cu17 C64 2.07(2) . ?
Cu17 C55 2.00(2) . ?
Cu17 O16 1.912(18) . ?
Cu40 Cu56 2.776(4) . ?
Cu40 Cu37 2.692(3) . ?
Cu40 Cu42 2.784(4) . ?
Cu40 O69 2.168(15) . ?
Cu40 C41 1.95(2) . ?
Cu40 C55 2.060(19) . ?
Cu40 C19 2.51(2) . ?
Cu1 Cu56 2.700(3) . ?
Cu1 Cu37 2.770(4) . ?
Cu1 C2 1.966(19) . ?
Cu1 C35 2.223(19) . ?
Cu1 C38 2.08(2) . ?
Cu56 O57 2.024(15) . ?
Cu56 C2 2.02(2) . ?
Cu56 C55 2.092(17) . ?
Cu37 O75 2.040(14) . ?
Cu37 C41 2.53(2) . ?
Cu37 C19 2.16(2) . ?
Cu37 C106 2.15(2) . ?
Cu37 C38 2.04(2) . ?
Cu21 C22 2.04(2) . ?
Cu21 O28 1.973(15) . ?
Cu21 C88 2.12(2) . ?
Cu21 C23 2.15(2) . ?
Cu42 O43 2.022(18) . ?
Cu42 C50 2.11(2) . ?
Cu42 C41 1.96(2) . ?
Cu42 N13 2.16(3) 2_654 ?
O77 C76 1.27(2) . ?
N85 C104 1.37(2) . ?
N85 C84 1.31(2) . ?
F32 C31 1.39(3) . ?
C76 C78 1.494(19) . ?
C76 O75 1.27(2) . ?
O30 C29 1.25(3) . ?
O43 C44 1.24(3) . ?
C22 C23 1.20(3) . ?
F34 C31 1.32(2) . ?
O28 C29 1.23(2) . ?
C44 O69 1.19(3) . ?
C44 C46 1.59(3) . ?
F33 C31 1.32(3) . ?
O57 C58 1.22(3) . ?
C78 C79 1.3900 . ?
C78 C83 1.3900 . ?
C79 H79 0.9300 . ?
C79 C80 1.3900 . ?
C80 C81 1.3900 . ?
C80 C105 1.486(19) . ?
C81 C82 1.3900 . ?
C81 C84 1.466(16) . ?
C82 H82 0.9300 . ?
C82 C83 1.3900 . ?
C83 H83 0.9300 . ?
O4 C5 1.27(3) . ?
O97 C98 1.24(2) . ?
C2 C116 1.21(3) . ?
F101 C100 1.36(3) . ?
F61 C60 1.31(3) . ?
F63 C60 1.29(3) . ?
C29 C31 1.54(3) . ?
F103 C100 1.27(3) . ?
C104 H104 0.9300 . ?
C104 C105 1.34(2) . ?
F62 C60 1.32(3) . ?
C35 C111 1.25(3) . ?
O99 C98 1.27(3) . ?
C50 C41 1.21(3) . ?
C50 C51 1.53(3) . ?
F102 C100 1.44(3) . ?
C116 C117 1.55(3) . ?
C113 H11A 0.9600 . ?
C113 H11B 0.9600 . ?
C113 H11C 0.9600 . ?
C113 C112 1.53(4) . ?
C64 C55 1.25(2) . ?
C64 C65 1.50(3) . ?
O59 C58 1.26(3) . ?
C111 C112 1.51(3) . ?
C112 C115 1.50(3) . ?
C112 C114 1.58(3) . ?
C105 H105 0.9300 . ?
F48 C46 1.31(4) . ?
C88 C89 1.25(3) . ?
C66 H66A 0.9601 . ?
C66 H66B 0.9601 . ?
C66 H66C 0.9598 . ?
C66 C65 1.58(4) . ?
F47 C46 1.23(3) . ?
C100 C98 1.53(3) . ?
C108 H10A 0.9600 . ?
C108 H10B 0.9600 . ?
C108 H10C 0.9600 . ?
C108 C107 1.52(4) . ?
F49 C46 1.22(4) . ?
C19 C106 1.23(3) . ?
C65 C68 1.51(4) . ?
C65 C67 1.50(3) . ?
C58 C60 1.57(3) . ?
C107 C106 1.52(3) . ?
C107 C110 1.52(3) . ?
C107 C109 1.48(4) . ?
C68 H68A 0.9600 . ?
C68 H68B 0.9600 . ?
C68 H68C 0.9600 . ?
C117 C118 1.52(4) . ?
C117 C120 1.49(4) . ?
C117 C119 1.74(5) . ?
C115 H11D 0.9600 . ?
C115 H11E 0.9600 . ?
C115 H11F 0.9600 . ?
O16 C5 1.26(4) . ?
C67 H67A 0.9600 . ?
C67 H67B 0.9600 . ?
C67 H67C 0.9600 . ?
C84 H84 0.9300 . ?
C110 H11G 0.9600 . ?
C110 H11H 0.9600 . ?
C110 H11I 0.9600 . ?
C38 C70 1.26(3) . ?
C51 C52 1.56(4) . ?
C51 C54 1.51(4) . ?
C51 C53 1.51(4) . ?
C118 H11J 0.9600 . ?
C118 H11K 0.9600 . ?
C118 H11L 0.9600 . ?
C52 H52A 0.9600 . ?
C52 H52B 0.9600 . ?
C52 H52C 0.9600 . ?
C120 H12A 0.9600 . ?
C120 H12B 0.9600 . ?
C120 H12C 0.9600 . ?
C109 H10D 0.9600 . ?
C109 H10E 0.9600 . ?
C109 H10F 0.9600 . ?
C119 H11M 0.9600 . ?
C119 H11N 0.9600 . ?
C119 H11O 0.9600 . ?
C114 H11P 0.9600 . ?
C114 H11Q 0.9600 . ?
C114 H11R 0.9600 . ?
C5 C6 1.55(3) . ?
C7 H7 0.9300 . ?
C7 C8 1.3900 . ?
C7 C6 1.3900 . ?
C8 C9 1.3900 . ?
C8 C15 1.395(17) . ?
C9 C10 1.3900 . ?
C9 C12 1.409(17) . ?
C10 H10 0.9300 . ?
C10 C11 1.3900 . ?
C11 H11 0.9300 . ?
C11 C6 1.3900 . ?
N13 C12 1.34(2) . ?
N13 C14 1.350(19) . ?
C12 H12 0.9300 . ?
C15 H15 0.9300 . ?
C15 C14 1.401(17) . ?
C14 H14 0.9300 . ?
C54 H54A 0.9600 . ?
C54 H54B 0.9600 . ?
C54 H54C 0.9600 . ?
C53 H53A 0.9600 . ?
C53 H53B 0.9600 . ?
C53 H53C 0.9600 . ?
C25 H25A 0.9600 . ?
C25 H25B 0.9600 . ?
C25 H25C 0.9600 . ?
C25 C24 1.545(17) . ?
C24 C27 1.514(17) . ?
C24 C26 1.532(17) . ?
C24 C23 1.527(16) . ?
C27 H27A 0.9600 . ?
C27 H27B 0.9600 . ?
C27 H27C 0.9600 . ?
C26 H26A 0.9600 . ?
C26 H26B 0.9600 . ?
C26 H26C 0.9600 . ?
C70 C71 1.523(16) . ?
C71 C72 1.531(17) . ?
C71 C74 1.543(17) . ?
C71 C73 1.541(17) . ?
C72 H72A 0.9600 . ?
C72 H72B 0.9600 . ?
C72 H72C 0.9600 . ?
C74 H74A 0.9600 . ?
C74 H74B 0.9600 . ?
C74 H74C 0.9600 . ?
C73 H73A 0.9600 . ?
C73 H73B 0.9600 . ?
C73 H73C 0.9600 . ?
C91 H91A 0.9600 . ?
C91 H91B 0.9600 . ?
C91 H91C 0.9600 . ?
C91 C90 1.538(17) . ?
C90 C94 1.537(18) . ?
C90 C96 1.528(18) . ?
C90 C89 1.523(15) . ?
C90 C93 1.523(16) . ?
C90 C92 1.523(16) . ?
C90 C95 1.532(16) . ?
C94 H94A 0.9600 . ?
C94 H94B 0.9600 . ?
C94 H94C 0.9600 . ?
C96 H96A 0.9600 . ?
C96 H96B 0.9600 . ?
C96 H96C 0.9600 . ?
C93 H93A 0.9600 . ?
C93 H93B 0.9600 . ?
C93 H93C 0.9600 . ?
C92 H92A 0.9600 . ?
C92 H92B 0.9600 . ?
C92 H92C 0.9600 . ?
C95 H95A 0.9600 . ?
C95 H95B 0.9600 . ?
C95 H95C 0.9600 . ?

loop_
_geom_torsion_atom_site_label_1
_geom_torsion_atom_site_label_2
_geom_torsion_atom_site_label_3
_geom_torsion_atom_site_label_4
_geom_torsion
_geom_torsion_site_symmetry_1
_geom_torsion_site_symmetry_2
_geom_torsion_site_symmetry_3
_geom_torsion_site_symmetry_4
_geom_torsion_publ_flag
Cu18 C22 C23 Cu21 95.7(14) . . . . ?
Cu18 C22 C23 C24 -90(6) . . . . ?
Cu18 C19 C106 Cu37 124(6) . . . . ?
Cu18 C19 C106 C107 -47(12) . . . . ?
Cu20 O30 C29 O28 10(3) . . . . ?
Cu20 O30 C29 C31 -165.1(13) . . . . ?
Cu20 C35 C111 Cu36 85.7(13) . . . . ?
Cu20 C35 C111 C112 -107(4) . . . . ?
Cu20 C19 C106 Cu37 -100.1(11) . . . . ?
Cu20 C19 C106 C107 89(8) . . . . ?
Cu86 N85 C104 C105 -178.5(15) 2_664 . . . ?
Cu86 N85 C84 C81 -177.6(10) 2_664 . . . ?
Cu86 O99 C98 O97 -14(3) . . . . ?
Cu86 O99 C98 C100 161.8(14) . . . . ?
Cu86 C88 C89 C90 166(7) . . . . ?
Cu3 C22 C23 Cu21 -48(3) . . . . ?
Cu3 C22 C23 C24 127(6) . . . . ?
Cu3 O4 C5 O16 -4(5) . . . . ?
Cu3 O4 C5 C6 164.3(17) . . . . ?
Cu3 C2 C116 C117 168(7) . . . . ?
Cu3 C116 C117 C118 44(3) . . . . ?
Cu3 C116 C117 C120 162(2) . . . . ?
Cu3 C116 C117 C119 -72(3) . . . . ?
Cu3 C88 C89 Cu86 -169.7(15) . . . . ?
Cu3 C88 C89 C90 -4(8) . . . . ?
Cu87 O97 C98 O99 -11(3) . . . . ?
Cu87 O97 C98 C100 173.1(14) . . . . ?
Cu87 C2 C116 Cu3 -65.0(8) . . . . ?
Cu87 C2 C116 C117 103(7) . . . . ?
Cu87 C35 C111 Cu36 -153(3) . . . . ?
Cu87 C35 C111 C112 15(7) . . . . ?
Cu87 C88 C89 Cu86 2(7) . . . . ?
Cu87 C88 C89 C90 167(4) . . . . ?
Cu39 O59 C58 O57 2(3) . . . . ?
Cu39 O59 C58 C60 178.4(14) . . . . ?
Cu39 C38 C70 C71 166(6) . . . . ?
Cu39 C70 C71 C72 -166.2(18) . . . . ?
Cu39 C70 C71 C74 71(2) . . . . ?
Cu39 C70 C71 C73 -49(3) . . . . ?
Cu36 O77 C76 C78 177.0(11) . . . . ?
Cu36 O77 C76 O75 -8(3) . . . . ?
Cu36 C35 C111 C112 167(5) . . . . ?
Cu36 C111 C112 C113 -169.8(17) . . . . ?
Cu36 C111 C112 C115 68(3) . . . . ?
Cu36 C111 C112 C114 -49(2) . . . . ?
Cu36 C38 C70 Cu39 179.1(16) . . . . ?
Cu36 C38 C70 C71 -15(7) . . . . ?
Cu17 C22 C23 Cu21 -174.4(19) . . . . ?
Cu17 C22 C23 C24 0(7) . . . . ?
Cu17 C64 C55 Cu18 9(3) . . . . ?
Cu17 C64 C55 Cu40 164(2) . . . . ?
Cu17 C64 C55 Cu56 -93.0(11) . . . . ?
Cu17 C64 C65 C66 57(3) . . . . ?
Cu17 C64 C65 C68 173.0(16) . . . . ?
Cu17 C64 C65 C67 -66(3) . . . . ?
Cu17 O16 C5 O4 -3(4) . . . . ?
Cu17 O16 C5 C6 -171.6(17) . . . . ?
Cu40 C19 C106 Cu37 64.0(9) . . . . ?
Cu40 C19 C106 C107 -107(8) . . . . ?
Cu1 C2 C116 Cu3 -116(5) . . . . ?
Cu1 C2 C116 C117 53(11) . . . . ?
Cu1 C35 C111 Cu36 -9(2) . . . . ?
Cu1 C35 C111 C112 158(3) . . . . ?
Cu1 C38 C70 Cu39 -93.2(11) . . . . ?
Cu1 C38 C70 C71 73(6) . . . . ?
Cu56 O57 C58 O59 -15(3) . . . . ?
Cu56 O57 C58 C60 169.7(13) . . . . ?
Cu56 C2 C116 Cu3 98.9(11) . . . . ?
Cu56 C2 C116 C117 -93(7) . . . . ?
Cu37 C19 C106 C107 -171(8) . . . . ?
Cu37 C38 C70 Cu39 42(3) . . . . ?
Cu37 C38 C70 C71 -152(4) . . . . ?
Cu21 C22 C23 C24 174(6) . . . . ?
Cu21 O28 C29 O30 6(3) . . . . ?
Cu21 O28 C29 C31 -178.3(14) . . . . ?
Cu21 C88 C89 Cu86 116.7(9) . . . . ?
Cu21 C88 C89 C90 -78(7) . . . . ?
Cu42 O43 C44 O69 20(4) . . . . ?
Cu42 O43 C44 C46 -158.4(16) . . . . ?
Cu42 C50 C41 Cu39 -123.2(9) . . . . ?
Cu42 C50 C41 Cu40 -26(11) . . . . ?
Cu42 C50 C41 Cu37 167.1(17) . . . . ?
Cu42 C50 C51 C52 49(3) . . . . ?
Cu42 C50 C51 C54 -73(3) . . . . ?
Cu42 C50 C51 C53 171(2) . . . . ?
Cu42 N13 C12 C9 172.5(13) 2_655 . . . ?
Cu42 N13 C14 C15 -173.2(14) 2_655 . . . ?
O77 C76 C78 C79 152.1(13) . . . . ?
O77 C76 C78 C83 -27(2) . . . . ?
O77 C76 O75 Cu37 18(3) . . . . ?
N85 C104 C105 C80 -5(3) . . . . ?
C76 C78 C79 C80 -179.5(13) . . . . ?
C76 C78 C83 C82 179.5(13) . . . . ?
O30 C29 C31 F32 -77(2) . . . . ?
O30 C29 C31 F34 40(3) . . . . ?
O30 C29 C31 F33 163(2) . . . . ?
O43 C44 O69 Cu40 10(3) . . . . ?
O43 C44 C46 F48 -28(4) . . . . ?
O43 C44 C46 F47 93(4) . . . . ?
O43 C44 C46 F49 -149(3) . . . . ?
O28 C29 C31 F32 107(2) . . . . ?
O28 C29 C31 F34 -136(2) . . . . ?
O28 C29 C31 F33 -13(3) . . . . ?
O57 C58 C60 F61 -39(3) . . . . ?
O57 C58 C60 F63 79(3) . . . . ?
O57 C58 C60 F62 -163(2) . . . . ?
C78 C76 O75 Cu37 -167.0(12) . . . . ?
C78 C79 C80 C81 0.0 . . . . ?
C78 C79 C80 C105 -179.1(10) . . . . ?
C79 C78 C83 C82 0.0 . . . . ?
C79 C80 C81 C82 0.0 . . . . ?
C79 C80 C81 C84 179.2(10) . . . . ?
C79 C80 C105 C104 -175.8(12) . . . . ?
C80 C81 C82 C83 0.0 . . . . ?
C80 C81 C84 N85 -2.8(17) . . . . ?
C81 C80 C105 C104 5.1(18) . . . . ?
C81 C82 C83 C78 0.0 . . . . ?
C82 C81 C84 N85 176.3(10) . . . . ?
C83 C78 C79 C80 0.0 . . . . ?
O69 C44 C46 F48 153(3) . . . . ?
O69 C44 C46 F47 -86(4) . . . . ?
O69 C44 C46 F49 32(3) . . . . ?
O4 C5 C6 C7 34(3) . . . . ?
O4 C5 C6 C11 -149(2) . . . . ?
C2 C116 C117 C118 -122(7) . . . . ?
C2 C116 C117 C120 -5(8) . . . . ?
C2 C116 C117 C119 122(7) . . . . ?
F101 C100 C98 O97 -26(3) . . . . ?
F101 C100 C98 O99 157.6(19) . . . . ?
O75 C76 C78 C79 -23(2) . . . . ?
O75 C76 C78 C83 157.3(14) . . . . ?
F103 C100 C98 O97 -153(2) . . . . ?
F103 C100 C98 O99 31(3) . . . . ?
C104 N85 C84 C81 3.6(19) . . . . ?
C35 C111 C112 C113 26(5) . . . . ?
C35 C111 C112 C115 -96(5) . . . . ?
C35 C111 C112 C114 147(4) . . . . ?
F102 C100 C98 O97 88(2) . . . . ?
F102 C100 C98 O99 -88(2) . . . . ?
C41 C50 C51 C52 -143(13) . . . . ?
C41 C50 C51 C54 95(13) . . . . ?
C41 C50 C51 C53 -21(14) . . . . ?
C55 C64 C65 C66 -130(9) . . . . ?
C55 C64 C65 C68 -14(10) . . . . ?
C55 C64 C65 C67 107(9) . . . . ?
O59 C58 C60 F61 144(2) . . . . ?
O59 C58 C60 F63 -97(2) . . . . ?
O59 C58 C60 F62 21(3) . . . . ?
C105 C80 C81 C82 179.2(9) . . . . ?
C105 C80 C81 C84 -1.7(12) . . . . ?
C108 C107 C106 Cu37 -53(3) . . . . ?
C108 C107 C106 C19 117(8) . . . . ?
C65 C64 C55 Cu18 -165(7) . . . . ?
C65 C64 C55 Cu17 -174(9) . . . . ?
C65 C64 C55 Cu40 -10(10) . . . . ?
C65 C64 C55 Cu56 93(9) . . . . ?
O16 C5 C6 C7 -157(2) . . . . ?
O16 C5 C6 C11 20(3) . . . . ?
C84 N85 C104 C105 0(2) . . . . ?
C84 C81 C82 C83 -179.1(10) . . . . ?
C110 C107 C106 Cu37 177.7(19) . . . . ?
C110 C107 C106 C19 -13(9) . . . . ?
C38 C70 C71 C72 32(6) . . . . ?
C38 C70 C71 C74 -92(6) . . . . ?
C38 C70 C71 C73 149(6) . . . . ?
C46 C44 O69 Cu40 -171.3(16) . . . . ?
C51 C50 C41 Cu39 67(13) . . . . ?
C51 C50 C41 Cu40 164(8) . . . . ?
C51 C50 C41 Cu37 -3(14) . . . . ?
C51 C50 C41 Cu42 -170(13) . . . . ?
C109 C107 C106 Cu37 67(3) . . . . ?
C109 C107 C106 C19 -124(8) . . . . ?
C7 C8 C9 C10 0.0 . . . . ?
C7 C8 C9 C12 179.8(4) . . . . ?
C7 C8 C15 C14 179.6(6) . . . . ?
C8 C7 C6 C5 177(2) . . . . ?
C8 C7 C6 C11 0.0 . . . . ?
C8 C9 C10 C11 0.0 . . . . ?
C8 C9 C12 N13 0.8(9) . . . . ?
C8 C15 C14 N13 0.3(13) . . . . ?
C9 C8 C15 C14 -0.6(9) . . . . ?
C9 C10 C11 C6 0.0 . . . . ?
C10 C9 C12 N13 -179.4(6) . . . . ?
C10 C11 C6 C5 -177(2) . . . . ?
C10 C11 C6 C7 0.0 . . . . ?
C6 C7 C8 C9 0.0 . . . . ?
C6 C7 C8 C15 179.8(4) . . . . ?
C12 C9 C10 C11 -179.8(4) . . . . ?
C12 N13 C14 C15 0.5(13) . . . . ?
C15 C8 C9 C10 -179.8(4) . . . . ?
C15 C8 C9 C12 0.1(6) . . . . ?
C14 N13 C12 C9 -1.0(12) . . . . ?
C25 C24 C23 Cu21 -170(2) . . . . ?
C25 C24 C23 C22 17(6) . . . . ?
C27 C24 C23 Cu21 -46(3) . . . . ?
C27 C24 C23 C22 141(6) . . . . ?
C26 C24 C23 Cu21 72(3) . . . . ?
C26 C24 C23 C22 -101(6) . . . . ?
C91 C90 C89 Cu86 132(3) . . . . ?
C91 C90 C89 C88 -31(8) . . . . ?
C94 C90 C89 Cu86 -108(4) . . . . ?
C94 C90 C89 C88 89(8) . . . . ?
C96 C90 C89 Cu86 12(4) . . . . ?
C96 C90 C89 C88 -151(7) . . . . ?
C93 C90 C89 Cu86 170(2) . . . . ?
C93 C90 C89 C88 7(8) . . . . ?
C92 C90 C89 Cu86 -68(3) . . . . ?
C92 C90 C89 C88 129(7) . . . . ?
C95 C90 C89 Cu86 48(3) . . . . ?
C95 C90 C89 C88 -115(7) . . . . ?

loop_
_twin_individual_id
_twin_individual_mass_fraction_refined
1 0.54(5)
2 0.46(5)
